data_4129948
loop_
_publ_author_name
'Zhang, Li-Min'
'Mak, Thomas C. W.'

_publ_section_title
;
 Comproportionation Synthesis of Copper(I) Alkynyl Complexes Encapsulating
 Polyoxomolybdate Templates: Bowl-Shaped Cu33 and Peanut-Shaped Cu62
 Nanoclusters.
;
_journal_issue 9
_journal_name_full 'Journal of the American Chemical Society'
_journal_page_first 2909
_journal_page_last 2912
_journal_paper_doi 10.1021/jacs.5b12103
_journal_volume 138
_journal_year 2016
_chemical_formula_sum 'C194 H288 B2 Cu34 F8 O2'
_chemical_formula_weight 4986.58
_space_group_IT_number 14
_space_group_name_Hall '-P 2yn'
_space_group_name_H-M_alt 'P 1 21/n 1'
_symmetry_cell_setting monoclinic
_symmetry_space_group_name_H-M 'P 1 21/n 1'
_atom_sites_solution_hydrogens geom
_atom_sites_solution_primary direct
_atom_sites_solution_secondary difmap
_audit_creation_method SHELXL-97
_cell_angle_alpha 90.00
_cell_angle_beta 101.963(7)
_cell_angle_gamma 90.00
_cell_formula_units_Z 4
_cell_length_a 26.473(4)
_cell_length_b 15.889(2)
_cell_length_c 54.655(7)
_cell_measurement_reflns_used 9801
_cell_measurement_temperature 173(2)
_cell_measurement_theta_max 23.8
_cell_measurement_theta_min 2.3
_cell_volume 22490(5)
_computing_structure_refinement 'SHELXL-97 (Sheldrick, 2008)'
_computing_structure_solution 'SHELXS-97 (Sheldrick, 2008)'
_diffrn_ambient_temperature 173(2)
_diffrn_measured_fraction_theta_full 0.963
_diffrn_measured_fraction_theta_max 0.963
_diffrn_measurement_device_type 'Bruker APEX CCD'
_diffrn_radiation_monochromator graphite
_diffrn_radiation_source 'fine-focus sealed tube'
_diffrn_radiation_type MoK\a
_diffrn_radiation_wavelength 0.71073
_diffrn_reflns_av_R_equivalents 0.0721
_diffrn_reflns_av_sigmaI/netI 0.0810
_diffrn_reflns_limit_h_max 31
_diffrn_reflns_limit_h_min -29
_diffrn_reflns_limit_k_max 17
_diffrn_reflns_limit_k_min -17
_diffrn_reflns_limit_l_max 64
_diffrn_reflns_limit_l_min -64
_diffrn_reflns_number 150346
_diffrn_reflns_theta_full 25.00
_diffrn_reflns_theta_max 25.00
_diffrn_reflns_theta_min 0.76
_exptl_absorpt_coefficient_mu 3.184
_exptl_absorpt_correction_T_max 0.909
_exptl_absorpt_correction_T_min 0.765
_exptl_absorpt_correction_type multi-scan
_exptl_absorpt_process_details SADABS
_exptl_crystal_colour red
_exptl_crystal_density_diffrn 1.473
_exptl_crystal_density_method 'not measured'
_exptl_crystal_description block
_exptl_crystal_F_000 10144.0
_exptl_crystal_size_max 0.12
_exptl_crystal_size_mid 0.07
_exptl_crystal_size_min 0.03
_refine_diff_density_max 3.181
_refine_diff_density_min -1.926
_refine_diff_density_rms 0.415
_refine_ls_extinction_method none
_refine_ls_goodness_of_fit_ref 1.058
_refine_ls_hydrogen_treatment mixed
_refine_ls_matrix_type full
_refine_ls_number_parameters 2303
_refine_ls_number_reflns 38158
_refine_ls_number_restraints 463
_refine_ls_restrained_S_all 1.053
_refine_ls_R_factor_all 0.1688
_refine_ls_R_factor_gt 0.1079
_refine_ls_shift/su_max 0.013
_refine_ls_shift/su_mean 0.000
_refine_ls_structure_factor_coef Fsqd
_refine_ls_weighting_details 'calc w=1/[\s^2^(Fo^2^)+(0.1434P)^2^+352.0354P] where P=(Fo^2^+2Fc^2^)/3'
_refine_ls_weighting_scheme calc
_refine_ls_wR_factor_gt 0.2745
_refine_ls_wR_factor_ref 0.3302
_reflns_number_gt 22874
_reflns_number_total 38158
_reflns_threshold_expression >2sigma(I)
_cod_data_source_file ja5b12103_si_002.cif
_cod_data_source_block 1
_cod_depositor_comments
;
The following automatic conversions were performed:

data item '_symmetry_cell_setting' value 'Monoclinic' was changed to
'monoclinic' in accordance with the
/home/saulius/struct/COD-crude-data/automatic-downloads/DataCite-retrospective/ACS/depositions/lib/dictionaries/cif_core.dic
dictionary named 'cif_core.dic' version 2.4.2 last updated on
2011-04-26.

Automatic conversion script
Id: cif_fix_values 6909 2019-04-08 15:41:33Z antanas 
;
_cod_original_sg_symbol_H-M P21/n
_cod_database_code 4129948

loop_
_symmetry_equiv_pos_as_xyz
'x, y, z'
'-x+1/2, y+1/2, -z+1/2'
'-x, -y, -z'
'x-1/2, -y-1/2, z-1/2'

loop_
_atom_site_label
_atom_site_type_symbol
_atom_site_fract_x
_atom_site_fract_y
_atom_site_fract_z
_atom_site_U_iso_or_equiv
_atom_site_adp_type
_atom_site_occupancy
_atom_site_symmetry_multiplicity
_atom_site_calc_flag
_atom_site_refinement_flags
_atom_site_disorder_assembly
_atom_site_disorder_group
Cu1 Cu -0.02332(7) 0.13683(12) 0.68271(3) 0.0500(4) Uani 1 1 d . J .
Cu2 Cu -0.04212(7) 0.33586(12) 0.71675(3) 0.0531(5) Uani 1 1 d . J .
Cu3 Cu -0.04079(8) 0.44302(13) 0.75620(3) 0.0592(5) Uani 1 1 d . J .
Cu4 Cu -0.09445(8) 0.34369(14) 0.78164(4) 0.0680(6) Uani 1 1 d . . .
Cu5 Cu -0.07037(7) 0.18323(13) 0.80140(3) 0.0571(5) Uani 1 1 d . J .
Cu6 Cu -0.05177(6) 0.12021(11) 0.75029(3) 0.0436(4) Uani 1 1 d . J .
Cu7 Cu 0.06388(7) 0.05031(13) 0.73816(3) 0.0588(5) Uani 1 1 d . J .
Cu8 Cu 0.06871(6) 0.17989(11) 0.76788(3) 0.0455(4) Uani 1 1 d . J .
Cu9 Cu 0.05925(9) 0.33058(14) 0.71462(4) 0.0711(6) Uani 1 1 d . J .
Cu10 Cu 0.02767(10) 0.46328(14) 0.73080(4) 0.0763(6) Uani 1 1 d . J .
Cu11 Cu 0.02358(8) 0.40670(13) 0.79639(3) 0.0591(5) Uani 1 1 d . J .
Cu12 Cu 0.00256(8) 0.27494(14) 0.82095(3) 0.0618(5) Uani 1 1 d . J .
Cu13 Cu 0.00904(7) 0.09444(12) 0.79257(3) 0.0521(5) Uani 1 1 d . J .
Cu14 Cu 0.04238(8) 0.01030(15) 0.68158(4) 0.0670(6) Uani 1 1 d . J .
Cu15 Cu 0.01156(6) 0.19669(10) 0.72423(3) 0.0398(4) Uani 1 1 d . J .
Cu16 Cu -0.00984(6) 0.27095(11) 0.76888(3) 0.0426(4) Uani 1 1 d . J .
Cu17 Cu -0.04164(9) 0.49845(15) 0.81051(4) 0.0820(7) Uani 1 1 d . J .
Cu18 Cu 0.27390(7) 0.63682(11) 0.06698(3) 0.0477(4) Uani 1 1 d . . .
Cu19 Cu 0.28121(6) 0.84175(10) 0.03185(3) 0.0421(4) Uani 1 1 d . . .
Cu20 Cu 0.27287(6) 0.95391(11) -0.00549(3) 0.0449(4) Uani 1 1 d . . .
Cu21 Cu 0.33551(7) 0.86472(13) -0.02959(4) 0.0623(5) Uani 1 1 d . . .
Cu22 Cu 0.32189(7) 0.70275(13) -0.05080(4) 0.0565(5) Uani 1 1 d . . .
Cu23 Cu 0.30848(6) 0.63098(12) -0.00050(3) 0.0506(4) Uani 1 1 d . . .
Cu24 Cu 0.19843(8) 0.53192(13) 0.00994(4) 0.0643(6) Uani 1 1 d . . .
Cu25 Cu 0.18576(6) 0.66340(11) -0.01953(3) 0.0410(4) Uani 1 1 d . . .
Cu26 Cu 0.17705(7) 0.80607(12) 0.03317(3) 0.0528(5) Uani 1 1 d . . .
Cu27 Cu 0.20016(7) 0.94869(12) 0.01992(3) 0.0518(5) Uani 1 1 d . . .
Cu28 Cu 0.21364(7) 0.90960(12) -0.04568(3) 0.0483(4) Uani 1 1 d . . .
Cu29 Cu 0.24295(7) 0.78298(13) -0.06993(3) 0.0543(5) Uani 1 1 d . . .
Cu30 Cu 0.25088(7) 0.59746(12) -0.04358(3) 0.0535(5) Uani 1 1 d . . .
Cu31 Cu 0.21787(8) 0.49584(13) 0.06688(3) 0.0593(5) Uani 1 1 d . . .
Cu32 Cu 0.23915(6) 0.69034(10) 0.02466(3) 0.0374(4) Uani 1 1 d . . .
Cu33 Cu 0.25610(6) 0.77557(11) -0.01859(3) 0.0382(4) Uani 1 1 d . . .
Cu34 Cu 0.27623(8) 1.01065(14) -0.05888(4) 0.0673(6) Uani 1 1 d . . .
F1 F 0.3490(12) 0.280(3) 0.8901(8) 0.36(3) Uani 1 1 d . . .
F2 F 0.2823(16) 0.2366(19) 0.8973(6) 0.31(2) Uani 1 1 d . . .
F3 F 0.2877(10) 0.276(2) 0.8620(5) 0.32(2) Uani 1 1 d . . .
F4 F 0.319(2) 0.169(2) 0.8804(9) 0.39(3) Uani 1 1 d . . .
F5 F 0.436(2) 0.8158(19) 0.3685(6) 0.37(3) Uani 1 1 d . . .
F6 F 0.4539(9) 0.723(2) 0.3884(5) 0.266(15) Uani 1 1 d . . .
F7 F 0.4547(15) 0.7431(18) 0.3481(6) 0.309(19) Uani 1 1 d . . .
F8 F 0.3976(13) 0.717(4) 0.3623(7) 0.43(4) Uani 1 1 d . . .
O1 O 0.2482(9) 1.1000(12) -0.0837(3) 0.146(7) Uani 1 1 d U . .
O2 O -0.0139(7) 0.5936(13) 0.8345(4) 0.162(9) Uani 1 1 d . . .
C1 C -0.1280(6) 0.2535(12) 0.7980(3) 0.066(5) Uani 1 1 d . . .
C2 C -0.1670(6) 0.2937(11) 0.7983(3) 0.063(4) Uani 1 1 d . A .
C3 C -0.2166(7) 0.3364(13) 0.8009(4) 0.073(5) Uani 1 1 d . . .
C7 C -0.0917(6) 0.4609(11) 0.7780(3) 0.056(4) Uani 1 1 d . . .
C8 C -0.1032(6) 0.5375(11) 0.7822(3) 0.065(4) Uani 1 1 d . . .
C9 C -0.1290(8) 0.6202(14) 0.7791(4) 0.089(6) Uani 1 1 d . . .
C10 C -0.1525(9) 0.6423(16) 0.8014(4) 0.127(10) Uani 1 1 d . . .
H10D H -0.1685 0.6967 0.7989 0.191 Uiso 1 1 calc R . .
H10E H -0.1258 0.6431 0.8163 0.191 Uiso 1 1 calc R . .
H10F H -0.1779 0.6009 0.8032 0.191 Uiso 1 1 calc R . .
C11 C -0.1728(11) 0.6121(19) 0.7563(5) 0.156(13) Uani 1 1 d . . .
H11P H -0.1908 0.6647 0.7532 0.234 Uiso 1 1 calc R . .
H11Q H -0.1963 0.5691 0.7592 0.234 Uiso 1 1 calc R . .
H11R H -0.1589 0.5973 0.7420 0.234 Uiso 1 1 calc R . .
C12 C -0.0890(12) 0.6895(15) 0.7765(6) 0.141(11) Uani 1 1 d . . .
H12M H -0.1058 0.7434 0.7744 0.211 Uiso 1 1 calc R . .
H12N H -0.0744 0.6778 0.7622 0.211 Uiso 1 1 calc R . .
H12O H -0.0620 0.6902 0.7913 0.211 Uiso 1 1 calc R . .
C13 C -0.0605(6) 0.4557(10) 0.7191(3) 0.057(4) Uani 1 1 d . . .
C14 C -0.0803(7) 0.5065(12) 0.7036(3) 0.076(5) Uani 1 1 d . I .
C15 C -0.1073(11) 0.5680(18) 0.6847(5) 0.119(7) Uani 1 1 d DU . .
C19 C 0.0677(7) 0.4481(12) 0.7043(4) 0.081(5) Uani 1 1 d . . .
C21 C 0.1085(16) 0.5516(19) 0.6744(6) 0.153(13) Uani 1 1 d . . .
C23 C 0.1566(14) 0.584(3) 0.6870(8) 0.25(3) Uani 1 1 d D J .
H23G H 0.1812 0.5387 0.6905 0.378 Uiso 1 1 calc R . .
H23H H 0.1528 0.6097 0.7024 0.378 Uiso 1 1 calc R . .
H23I H 0.1686 0.6248 0.6766 0.378 Uiso 1 1 calc R . .
C22 C 0.1007(13) 0.512(2) 0.6497(6) 0.153(16) Uani 0.67(4) 1 d P J .
H22D H 0.0648 0.4983 0.6441 0.230 Uiso 0.67(4) 1 calc PR . .
H22E H 0.1210 0.4615 0.6507 0.230 Uiso 0.67(4) 1 calc PR . .
H22F H 0.1111 0.5502 0.6380 0.230 Uiso 0.67(4) 1 calc PR . .
C24 C 0.0779(13) 0.632(2) 0.6716(6) 0.34(4) Uani 1 1 d R J .
H24K H 0.0427 0.6198 0.6638 0.510 Uiso 1 1 calc R . .
H24L H 0.0924 0.6705 0.6615 0.510 Uiso 1 1 calc R . .
H24M H 0.0790 0.6558 0.6878 0.510 Uiso 1 1 calc R . .
C25 C -0.0151(5) 0.2624(9) 0.6915(3) 0.047(3) Uani 1 1 d . . .
C26 C -0.0189(6) 0.2534(10) 0.6686(2) 0.056(4) Uani 1 1 d . J .
C27 C -0.0142(9) 0.2759(15) 0.6430(3) 0.091(7) Uani 1 1 d . . .
C28 C -0.0563(11) 0.2339(16) 0.6247(4) 0.128(10) Uani 1 1 d . J .
H28A H -0.0535 0.2487 0.6080 0.193 Uiso 1 1 calc R . .
H28B H -0.0891 0.2519 0.6276 0.193 Uiso 1 1 calc R . .
H28C H -0.0533 0.1740 0.6267 0.193 Uiso 1 1 calc R . .
C29 C 0.0396(10) 0.2495(19) 0.6391(4) 0.133(10) Uani 1 1 d . J .
H29J H 0.0430 0.2643 0.6225 0.199 Uiso 1 1 calc R . .
H29K H 0.0437 0.1897 0.6413 0.199 Uiso 1 1 calc R . .
H29L H 0.0657 0.2779 0.6510 0.199 Uiso 1 1 calc R . .
C30 C -0.0222(12) 0.3730(15) 0.6402(4) 0.134(11) Uani 1 1 d . J .
H30A H -0.0195 0.3901 0.6237 0.201 Uiso 1 1 calc R . .
H30B H 0.0036 0.4013 0.6524 0.201 Uiso 1 1 calc R . .
H30C H -0.0559 0.3874 0.6430 0.201 Uiso 1 1 calc R . .
C31 C -0.0214(5) 0.0867(11) 0.7186(2) 0.053(4) Uani 1 1 d U . .
C32 C -0.0406(6) 0.0185(11) 0.7244(3) 0.060(4) Uani 1 1 d U J .
C33 C -0.0573(9) -0.0731(12) 0.7260(4) 0.094(8) Uani 1 1 d . . .
C34 C -0.0319(11) -0.1095(12) 0.7507(5) 0.119(9) Uani 1 1 d . J .
H34A H 0.0049 -0.1086 0.7523 0.178 Uiso 1 1 calc R . .
H34B H -0.0432 -0.1665 0.7518 0.178 Uiso 1 1 calc R . .
H34C H -0.0411 -0.0769 0.7639 0.178 Uiso 1 1 calc R . .
C35 C -0.1137(9) -0.0738(17) 0.7232(6) 0.152(12) Uani 1 1 d . J .
H35A H -0.1294 -0.0503 0.7072 0.228 Uiso 1 1 calc R . .
H35B H -0.1232 -0.0410 0.7362 0.228 Uiso 1 1 calc R . .
H35C H -0.1253 -0.1307 0.7241 0.228 Uiso 1 1 calc R . .
C36 C -0.0367(11) -0.1190(19) 0.7048(5) 0.139(10) Uani 1 1 d U J .
H36A H 0.0003 -0.1162 0.7082 0.209 Uiso 1 1 calc R . .
H36B H -0.0504 -0.0921 0.6891 0.209 Uiso 1 1 calc R . .
H36C H -0.0475 -0.1768 0.7040 0.209 Uiso 1 1 calc R . .
C37 C -0.0733(5) 0.0741(10) 0.7794(2) 0.050(4) Uani 1 1 d . . .
C38 C -0.1067(5) 0.0421(10) 0.7884(3) 0.051(4) Uani 1 1 d . J .
C39 C -0.1480(7) 0.0044(13) 0.7994(3) 0.073(5) Uani 1 1 d . . .
C40 C -0.1423(10) 0.0341(19) 0.8265(4) 0.140(11) Uani 1 1 d . J .
H40A H -0.1691 0.0096 0.8336 0.209 Uiso 1 1 calc R . .
H40B H -0.1448 0.0943 0.8269 0.209 Uiso 1 1 calc R . .
H40C H -0.1092 0.0169 0.8361 0.209 Uiso 1 1 calc R . .
C41 C -0.1447(9) -0.0915(14) 0.7980(5) 0.113(8) Uani 1 1 d . J .
H41A H -0.1716 -0.1162 0.8050 0.169 Uiso 1 1 calc R . .
H41B H -0.1117 -0.1100 0.8072 0.169 Uiso 1 1 calc R . .
H41C H -0.1489 -0.1086 0.7808 0.169 Uiso 1 1 calc R . .
C42 C -0.1994(7) 0.0337(16) 0.7845(5) 0.109(8) Uani 1 1 d . J .
H42A H -0.2267 0.0097 0.7914 0.163 Uiso 1 1 calc R . .
H42B H -0.2031 0.0161 0.7674 0.163 Uiso 1 1 calc R . .
H42C H -0.2012 0.0940 0.7852 0.163 Uiso 1 1 calc R . .
C43 C -0.0011(6) 0.1586(13) 0.8265(3) 0.069(5) Uani 1 1 d . . .
C44 C 0.0183(6) 0.0951(12) 0.8377(3) 0.065(5) Uani 1 1 d . J .
C45 C 0.0393(8) 0.0180(15) 0.8531(4) 0.100(7) Uani 1 1 d U . .
C46 C 0.0129(10) 0.0164(18) 0.8752(5) 0.128(8) Uani 1 1 d U J .
H46A H -0.0238 0.0113 0.8692 0.192 Uiso 1 1 calc R . .
H46B H 0.0203 0.0676 0.8845 0.192 Uiso 1 1 calc R . .
H46C H 0.0253 -0.0307 0.8857 0.192 Uiso 1 1 calc R . .
C47 C 0.0216(12) -0.066(2) 0.8359(6) 0.157(11) Uani 1 1 d U J .
H47A H -0.0154 -0.0693 0.8321 0.236 Uiso 1 1 calc R . .
H47B H 0.0358 -0.1149 0.8449 0.236 Uiso 1 1 calc R . .
H47C H 0.0339 -0.0613 0.8207 0.236 Uiso 1 1 calc R . .
C48 C 0.0960(9) 0.0269(19) 0.8599(5) 0.144(11) Uani 1 1 d . J .
H48A H 0.1099 0.0272 0.8451 0.216 Uiso 1 1 calc R . .
H48B H 0.1103 -0.0194 0.8704 0.216 Uiso 1 1 calc R . .
H48C H 0.1046 0.0788 0.8689 0.216 Uiso 1 1 calc R . .
C49 C 0.0677(5) 0.0598(8) 0.7785(3) 0.042(3) Uani 1 1 d . . .
C50 C 0.0989(8) 0.0106(12) 0.7745(3) 0.070(5) Uani 1 1 d . J .
C51 C 0.1450(8) -0.0506(14) 0.7783(4) 0.094(7) Uani 1 1 d D . .
C55 C 0.0957(6) 0.0102(14) 0.7128(3) 0.084(6) Uani 1 1 d . . .
C56 C 0.1189(7) -0.0173(19) 0.6967(4) 0.121(10) Uani 1 1 d . J .
C57 C 0.1579(10) -0.056(2) 0.6827(5) 0.120(9) Uani 1 1 d D . .
C61 C -0.0222(7) 0.0461(11) 0.6596(3) 0.061(4) Uani 1 1 d . . .
C62 C -0.0204(6) -0.0163(13) 0.6464(3) 0.075(5) Uani 1 1 d . J .
C63 C -0.0263(9) -0.0834(16) 0.6275(4) 0.102(8) Uani 1 1 d . . .
C67 C 0.0850(6) 0.2266(10) 0.7347(3) 0.056(4) Uani 1 1 d U . .
C68 C 0.1250(6) 0.2499(13) 0.7293(3) 0.074(5) Uani 1 1 d . J .
C73 C 0.0037(6) 0.3997(10) 0.8291(4) 0.066(5) Uani 1 1 d . . .
C74 C -0.0047(8) 0.3702(14) 0.8487(4) 0.085(6) Uani 1 1 d . J .
C75 C -0.0167(11) 0.357(2) 0.8717(3) 0.121(10) Uani 1 1 d . . .
C76 C 0.0239(13) 0.297(2) 0.8869(4) 0.174(15) Uani 1 1 d . J .
H76A H 0.0162 0.2875 0.9031 0.261 Uiso 1 1 calc R . .
H76B H 0.0577 0.3214 0.8888 0.261 Uiso 1 1 calc R . .
H76C H 0.0231 0.2442 0.8782 0.261 Uiso 1 1 calc R . .
C78 C -0.0055(14) 0.445(2) 0.8868(5) 0.200(18) Uani 1 1 d . J .
H78A H -0.0134 0.4394 0.9030 0.301 Uiso 1 1 calc R . .
H78B H -0.0268 0.4888 0.8777 0.301 Uiso 1 1 calc R . .
H78C H 0.0302 0.4602 0.8885 0.301 Uiso 1 1 calc R . .
C79 C 0.0560(5) 0.2813(9) 0.7918(3) 0.047(3) Uani 1 1 d . . .
C80 C 0.0992(6) 0.2741(10) 0.8042(3) 0.054(4) Uani 1 1 d . J .
C81 C 0.1489(6) 0.2756(12) 0.8219(3) 0.067(5) Uani 1 1 d . . .
C85 C -0.0705(5) 0.2544(9) 0.7453(2) 0.044(3) Uani 1 1 d . . .
C86 C -0.1135(5) 0.2540(9) 0.7312(2) 0.041(3) Uani 1 1 d . J .
C87 C -0.1637(6) 0.2505(15) 0.7151(3) 0.081(6) Uani 1 1 d D . .
C90 C -0.1586(8) 0.2471(17) 0.6878(3) 0.140(12) Uani 1 1 d D J .
H90A H -0.1923 0.2443 0.6772 0.210 Uiso 1 1 calc R . .
H90B H -0.1391 0.1982 0.6852 0.210 Uiso 1 1 calc R . .
H90C H -0.1411 0.2968 0.6839 0.210 Uiso 1 1 calc R . .
C91 C 0.0332(7) 0.4774(12) 0.7694(3) 0.073(5) Uani 1 1 d . . .
C92 C 0.0653(8) 0.5285(13) 0.7660(4) 0.090(6) Uani 1 1 d . J .
C93 C 0.1056(15) 0.592(2) 0.7675(9) 0.227(19) Uani 1 1 d DU . .
C94 C 0.1194(17) 0.626(3) 0.7920(8) 0.228(19) Uani 1 1 d U J .
H94A H 0.1473 0.6654 0.7928 0.342 Uiso 1 1 calc R . .
H94B H 0.1301 0.5814 0.8037 0.342 Uiso 1 1 calc R . .
H94C H 0.0902 0.6546 0.7961 0.342 Uiso 1 1 calc R . .
C95 C 0.0875(18) 0.665(3) 0.7482(8) 0.25(2) Uani 1 1 d U J .
H95A H 0.0796 0.6415 0.7316 0.379 Uiso 1 1 calc R . .
H95B H 0.1145 0.7055 0.7494 0.379 Uiso 1 1 calc R . .
H95C H 0.0572 0.6909 0.7518 0.379 Uiso 1 1 calc R . .
C96 C 0.1535(14) 0.555(3) 0.7602(9) 0.29(3) Uani 1 1 d D J .
H96A H 0.1439 0.5282 0.7442 0.442 Uiso 1 1 calc R . .
H96B H 0.1689 0.5145 0.7725 0.442 Uiso 1 1 calc R . .
H96C H 0.1779 0.5992 0.7593 0.442 Uiso 1 1 calc R . .
C97 C 0.2841(6) 0.5855(9) 0.0311(3) 0.048(3) Uani 1 1 d . . .
C98 C 0.3124(5) 0.5327(8) 0.0295(3) 0.045(3) Uani 1 1 d . . .
C99 C 0.3438(8) 0.4516(12) 0.0314(4) 0.077(5) Uani 1 1 d . . .
C100 C 0.4015(9) 0.474(2) 0.0336(7) 0.205(19) Uani 1 1 d . . .
H10G H 0.4061 0.5015 0.0186 0.307 Uiso 1 1 calc R . .
H10H H 0.4218 0.4234 0.0360 0.307 Uiso 1 1 calc R . .
H10I H 0.4124 0.5108 0.0476 0.307 Uiso 1 1 calc R . .
C101 C 0.3401(9) 0.4081(16) 0.0551(4) 0.113(8) Uani 1 1 d U . .
H10J H 0.3598 0.3569 0.0565 0.170 Uiso 1 1 calc R . .
H10K H 0.3046 0.3953 0.0550 0.170 Uiso 1 1 calc R . .
H10L H 0.3536 0.4441 0.0690 0.170 Uiso 1 1 calc R . .
C102 C 0.3214(12) 0.3987(13) 0.0087(5) 0.143(11) Uani 1 1 d . . .
H10M H 0.3246 0.4285 -0.0062 0.215 Uiso 1 1 calc R . .
H10N H 0.2856 0.3877 0.0084 0.215 Uiso 1 1 calc R . .
H10O H 0.3399 0.3464 0.0095 0.215 Uiso 1 1 calc R . .
C103 C 0.3329(6) 0.5883(10) -0.0289(3) 0.060(4) Uani 1 1 d . . .
C104 C 0.3645(7) 0.5605(13) -0.0386(4) 0.087(6) Uani 1 1 d . B .
C105 C 0.4062(11) 0.531(2) -0.0514(5) 0.139(11) Uani 1 1 d . . .
C106 C 0.4575(11) 0.570(3) -0.0374(8) 0.24(2) Uani 1 1 d D B .
H10P H 0.4852 0.5526 -0.0450 0.363 Uiso 1 1 calc R . .
H10Q H 0.4644 0.5529 -0.0202 0.363 Uiso 1 1 calc R . .
H10R H 0.4546 0.6307 -0.0382 0.363 Uiso 1 1 calc R . .
C109 C 0.2565(6) 0.6643(12) -0.0766(3) 0.063(5) Uani 1 1 d . . .
C110 C 0.2388(7) 0.6093(13) -0.0904(3) 0.076(5) Uani 1 1 d . C .
C111 C 0.2185(10) 0.5365(17) -0.1076(5) 0.106(7) Uani 1 1 d U . .
C114 C 0.1614(10) 0.5317(19) -0.1102(6) 0.168(15) Uani 1 1 d . C .
H11G H 0.1482 0.4847 -0.1206 0.251 Uiso 1 1 calc R . .
H11H H 0.1459 0.5827 -0.1177 0.251 Uiso 1 1 calc R . .
H11I H 0.1534 0.5248 -0.0940 0.251 Uiso 1 1 calc R . .
C115 C 0.2350(6) 0.9104(10) -0.0777(2) 0.050(4) Uani 1 1 d . . .
C116 C 0.2459(6) 0.8856(12) -0.0968(3) 0.068(5) Uani 1 1 d . . .
C117 C 0.2587(9) 0.8676(16) -0.1206(3) 0.095(7) Uani 1 1 d . . .
C118 C 0.2561(10) 0.9537(17) -0.1342(4) 0.126(10) Uani 1 1 d . . .
H11J H 0.2646 0.9463 -0.1502 0.188 Uiso 1 1 calc R . .
H11K H 0.2801 0.9920 -0.1244 0.188 Uiso 1 1 calc R . .
H11L H 0.2218 0.9762 -0.1363 0.188 Uiso 1 1 calc R . .
C119 C 0.2158(11) 0.8109(18) -0.1369(4) 0.131(10) Uani 1 1 d . . .
H11M H 0.2249 0.7992 -0.1526 0.197 Uiso 1 1 calc R . .
H11N H 0.1833 0.8398 -0.1397 0.197 Uiso 1 1 calc R . .
H11O H 0.2131 0.7590 -0.1282 0.197 Uiso 1 1 calc R . .
C120 C 0.3087(9) 0.817(2) -0.1184(3) 0.167(16) Uani 1 1 d . . .
H12D H 0.3154 0.8074 -0.1347 0.251 Uiso 1 1 calc R . .
H12E H 0.3052 0.7640 -0.1104 0.251 Uiso 1 1 calc R . .
H12F H 0.3369 0.8480 -0.1085 0.251 Uiso 1 1 calc R . .
C121 C 0.3261(6) 0.9834(11) -0.0254(3) 0.062(4) Uani 1 1 d . . .
C122 C 0.3348(6) 1.0589(11) -0.0303(3) 0.061(4) Uani 1 1 d . D .
C123 C 0.3571(9) 1.1450(15) -0.0285(5) 0.109(7) Uani 1 1 d DU . .
C124 C 0.3149(11) 1.206(2) -0.0307(6) 0.151(10) Uani 1 1 d U D .
H12G H 0.3289 1.2621 -0.0296 0.227 Uiso 1 1 calc R . .
H12H H 0.2967 1.1973 -0.0175 0.227 Uiso 1 1 calc R . .
H12I H 0.2916 1.1991 -0.0466 0.227 Uiso 1 1 calc R . .
C125 C 0.3871(13) 1.155(2) -0.0509(5) 0.191(18) Uani 1 1 d D D .
H12J H 0.4018 1.2101 -0.0506 0.287 Uiso 1 1 calc R . .
H12K H 0.3635 1.1462 -0.0666 0.287 Uiso 1 1 calc R . .
H12L H 0.4142 1.1135 -0.0491 0.287 Uiso 1 1 calc R . .
C127 C 0.2855(6) 0.9662(10) 0.0321(3) 0.054(4) Uani 1 1 d . . .
C128 C 0.2937(8) 1.0272(9) 0.0447(3) 0.068(5) Uani 1 1 d . E .
C129 C 0.3012(11) 1.1065(18) 0.0605(5) 0.122(8) Uani 1 1 d U . .
C132 C 0.2735(12) 1.180(2) 0.0445(6) 0.185(13) Uani 1 1 d DU E .
H13D H 0.2778 1.2310 0.0542 0.277 Uiso 1 1 calc R . .
H13E H 0.2374 1.1676 0.0393 0.277 Uiso 1 1 calc R . .
H13F H 0.2883 1.1876 0.0300 0.277 Uiso 1 1 calc R . .
C133 C 0.1941(5) 0.9724(11) -0.0186(3) 0.056(4) Uani 1 1 d . . .
C134 C 0.1557(6) 1.0078(10) -0.0151(3) 0.054(4) Uani 1 1 d . . .
C135 C 0.1083(6) 1.0611(12) -0.0155(4) 0.070(5) Uani 1 1 d . . .
C136 C 0.0960(8) 1.1011(15) -0.0415(4) 0.108(8) Uani 1 1 d . . .
H13G H 0.0661 1.1363 -0.0430 0.161 Uiso 1 1 calc R . .
H13H H 0.0894 1.0578 -0.0540 0.161 Uiso 1 1 calc R . .
H13I H 0.1249 1.1345 -0.0438 0.161 Uiso 1 1 calc R . .
C137 C 0.0655(7) 0.9988(17) -0.0112(5) 0.117(9) Uani 1 1 d . . .
H13J H 0.0341 1.0293 -0.0113 0.175 Uiso 1 1 calc R . .
H13K H 0.0764 0.9712 0.0046 0.175 Uiso 1 1 calc R . .
H13L H 0.0594 0.9575 -0.0243 0.175 Uiso 1 1 calc R . .
C138 C 0.1198(10) 1.1279(15) 0.0049(5) 0.122(9) Uani 1 1 d . . .
H13M H 0.0896 1.1616 0.0045 0.183 Uiso 1 1 calc R . .
H13N H 0.1476 1.1631 0.0020 0.183 Uiso 1 1 calc R . .
H13O H 0.1296 1.1011 0.0209 0.183 Uiso 1 1 calc R . .
C139 C 0.1607(6) 0.9162(10) 0.0447(3) 0.053(4) Uani 1 1 d . . .
C140 C 0.1348(7) 0.9461(12) 0.0591(3) 0.072(5) Uani 1 1 d . K .
C141 C 0.1078(8) 0.9876(15) 0.0765(4) 0.088(6) Uani 1 1 d . . .
C142 C 0.0607(14) 1.030(3) 0.0638(7) 0.095(9) Uani 0.597(18) 1 d PU K .
H14G H 0.0444 1.0560 0.0760 0.142 Uiso 0.597(18) 1 calc PR . .
H14H H 0.0376 0.9891 0.0545 0.142 Uiso 0.597(18) 1 calc PR . .
H14I H 0.0691 1.0717 0.0527 0.142 Uiso 0.597(18) 1 calc PR . .
C143 C 0.1071(14) 0.924(2) 0.0970(6) 0.088(8) Uani 0.597(18) 1 d PU K .
H14K H 0.0896 0.9482 0.1091 0.132 Uiso 0.597(18) 1 calc PR . .
H14L H 0.1418 0.9102 0.1049 0.132 Uiso 0.597(18) 1 calc PR . .
H14M H 0.0892 0.8746 0.0899 0.132 Uiso 0.597(18) 1 calc PR . .
C144 C 0.1449(18) 1.052(3) 0.0922(9) 0.130(13) Uani 0.597(18) 1 d PU K .
H14N H 0.1276 1.0802 0.1037 0.195 Uiso 0.597(18) 1 calc PR . .
H14O H 0.1553 1.0933 0.0813 0.195 Uiso 0.597(18) 1 calc PR . .
H14P H 0.1749 1.0238 0.1014 0.195 Uiso 0.597(18) 1 calc PR . .
C145 C 0.1630(5) 0.6989(8) 0.0120(2) 0.041(3) Uani 1 1 d . . .
C146 C 0.1206(5) 0.7074(9) 0.0177(3) 0.047(3) Uani 1 1 d . . .
C147 C 0.0699(6) 0.6977(12) 0.0236(4) 0.072(5) Uani 1 1 d . . .
C148 C 0.0347(7) 0.7656(16) 0.0134(5) 0.120(9) Uani 1 1 d . . .
H14A H 0.0019 0.7564 0.0178 0.180 Uiso 1 1 calc R . .
H14B H 0.0305 0.7670 -0.0044 0.180 Uiso 1 1 calc R . .
H14C H 0.0488 0.8183 0.0203 0.180 Uiso 1 1 calc R . .
C149 C 0.0754(8) 0.6901(17) 0.0516(4) 0.115(9) Uani 1 1 d . . .
H14D H 0.0418 0.6839 0.0555 0.172 Uiso 1 1 calc R . .
H14E H 0.0917 0.7398 0.0596 0.172 Uiso 1 1 calc R . .
H14F H 0.0961 0.6417 0.0576 0.172 Uiso 1 1 calc R . .
C150 C 0.0476(7) 0.6138(15) 0.0103(5) 0.111(8) Uani 1 1 d . . .
H15D H 0.0137 0.6038 0.0134 0.166 Uiso 1 1 calc R . .
H15E H 0.0699 0.5678 0.0168 0.166 Uiso 1 1 calc R . .
H15F H 0.0456 0.6186 -0.0074 0.166 Uiso 1 1 calc R . .
C151 C 0.2749(7) 0.5499(9) 0.0911(3) 0.061(4) Uani 1 1 d . . .
C152 C 0.2724(7) 0.4945(13) 0.1052(3) 0.074(5) Uani 1 1 d . F .
C153 C 0.2834(9) 0.4300(14) 0.1258(4) 0.094(7) Uani 1 1 d . . .
C154 C 0.2957(15) 0.3448(19) 0.1170(5) 0.183(16) Uani 1 1 d . F .
H15G H 0.3025 0.3067 0.1309 0.274 Uiso 1 1 calc R . .
H15H H 0.3257 0.3484 0.1097 0.274 Uiso 1 1 calc R . .
H15I H 0.2670 0.3245 0.1048 0.274 Uiso 1 1 calc R . .
C155 C 0.2335(10) 0.4211(17) 0.1366(4) 0.122(9) Uani 1 1 d . F .
H15J H 0.2245 0.4749 0.1424 0.183 Uiso 1 1 calc R . .
H15K H 0.2398 0.3820 0.1503 0.183 Uiso 1 1 calc R . .
H15L H 0.2058 0.4008 0.1238 0.183 Uiso 1 1 calc R . .
C157 C 0.1711(7) 0.4718(11) 0.0344(3) 0.064(4) Uani 1 1 d . . .
C158 C 0.1499(6) 0.4319(12) 0.0483(3) 0.066(4) Uani 1 1 d . G .
C159 C 0.1168(8) 0.3811(13) 0.0612(3) 0.077(5) Uani 1 1 d . . .
C161 C 0.1434(11) 0.3059(17) 0.0724(6) 0.153(12) Uani 1 1 d . G .
H16P H 0.1543 0.2730 0.0598 0.229 Uiso 1 1 calc R . .
H16Q H 0.1203 0.2732 0.0801 0.229 Uiso 1 1 calc R . .
H16R H 0.1729 0.3220 0.0849 0.229 Uiso 1 1 calc R . .
C162 C 0.1000(10) 0.4315(18) 0.0806(6) 0.161(14) Uani 1 1 d D G .
H16D H 0.0787 0.3976 0.0890 0.242 Uiso 1 1 calc R . .
H16E H 0.0807 0.4793 0.0731 0.242 Uiso 1 1 calc R . .
H16F H 0.1297 0.4504 0.0926 0.242 Uiso 1 1 calc R . .
C163 C 0.2604(4) 0.7610(9) 0.0558(2) 0.038(3) Uani 1 1 d . . .
C164 C 0.2648(5) 0.7572(8) 0.0788(2) 0.042(3) Uani 1 1 d . . .
C165 C 0.2606(8) 0.7800(12) 0.1055(3) 0.075(5) Uani 1 1 d . . .
C166 C 0.2106(8) 0.7502(16) 0.1097(3) 0.099(7) Uani 1 1 d . . .
H16V H 0.2074 0.7644 0.1264 0.148 Uiso 1 1 calc R . .
H16W H 0.2084 0.6903 0.1076 0.148 Uiso 1 1 calc R . .
H16X H 0.1832 0.7766 0.0979 0.148 Uiso 1 1 calc R . .
C167 C 0.3060(9) 0.7432(14) 0.1239(3) 0.102(8) Uani 1 1 d . . .
H16J H 0.3375 0.7657 0.1206 0.153 Uiso 1 1 calc R . .
H16K H 0.3059 0.6831 0.1221 0.153 Uiso 1 1 calc R . .
H16L H 0.3031 0.7576 0.1406 0.153 Uiso 1 1 calc R . .
C168 C 0.2635(11) 0.8772(15) 0.1061(3) 0.129(11) Uani 1 1 d . . .
H16M H 0.2967 0.8950 0.1036 0.194 Uiso 1 1 calc R . .
H16N H 0.2585 0.8971 0.1220 0.194 Uiso 1 1 calc R . .
H16O H 0.2370 0.8998 0.0930 0.194 Uiso 1 1 calc R . .
C169 C 0.3179(5) 0.7702(8) 0.0052(2) 0.041(3) Uani 1 1 d . . .
C170 C 0.3605(5) 0.7772(9) 0.0190(2) 0.045(3) Uani 1 1 d . . .
C171 C 0.4118(6) 0.7827(12) 0.0353(3) 0.066(5) Uani 1 1 d . . .
C172 C 0.4488(8) 0.731(2) 0.0248(6) 0.163(13) Uani 1 1 d . . .
H17M H 0.4824 0.7347 0.0355 0.245 Uiso 1 1 calc R . .
H17N H 0.4505 0.7517 0.0085 0.245 Uiso 1 1 calc R . .
H17O H 0.4376 0.6736 0.0236 0.245 Uiso 1 1 calc R . .
C173 C 0.4275(9) 0.8771(16) 0.0373(5) 0.134(11) Uani 1 1 d . . .
H17P H 0.4610 0.8828 0.0480 0.200 Uiso 1 1 calc R . .
H17Q H 0.4027 0.9085 0.0441 0.200 Uiso 1 1 calc R . .
H17R H 0.4286 0.8983 0.0209 0.200 Uiso 1 1 calc R . .
C174 C 0.4090(8) 0.7495(17) 0.0608(4) 0.123(10) Uani 1 1 d . . .
H17S H 0.4425 0.7533 0.0717 0.185 Uiso 1 1 calc R . .
H17T H 0.3981 0.6918 0.0594 0.185 Uiso 1 1 calc R . .
H17U H 0.3847 0.7823 0.0676 0.185 Uiso 1 1 calc R . .
C175 C 0.1907(4) 0.7731(9) -0.0414(2) 0.039(3) Uani 1 1 d . . .
C176 C 0.1474(5) 0.7657(10) -0.0547(2) 0.053(4) Uani 1 1 d . G .
C177 C 0.0975(6) 0.7614(12) -0.0705(3) 0.065(5) Uani 1 1 d . . .
C178 C 0.0767(12) 0.667(2) -0.0705(6) 0.154(11) Uani 1 1 d U G .
H17J H 0.0430 0.6636 -0.0811 0.231 Uiso 1 1 calc R . .
H17K H 0.0747 0.6512 -0.0538 0.231 Uiso 1 1 calc R . .
H17L H 0.0999 0.6299 -0.0766 0.231 Uiso 1 1 calc R . .
C181 C 0.3748(6) 0.7840(12) -0.0472(3) 0.058(4) Uani 1 1 d . . .
C182 C 0.4081(7) 0.8290(13) -0.0492(3) 0.074(5) Uani 1 1 d . . .
C183 C 0.4544(9) 0.881(2) -0.0535(4) 0.125(11) Uani 1 1 d . . .
C184 C 0.4723(10) 0.9390(17) -0.0307(4) 0.134(11) Uani 1 1 d . . .
H18P H 0.4836 0.9052 -0.0160 0.200 Uiso 1 1 calc R . .
H18Q H 0.4441 0.9742 -0.0284 0.200 Uiso 1 1 calc R . .
H18R H 0.5003 0.9737 -0.0335 0.200 Uiso 1 1 calc R . .
C185 C 0.4364(15) 0.937(2) -0.0765(6) 0.22(2) Uani 1 1 d . . .
H18G H 0.4648 0.9699 -0.0794 0.325 Uiso 1 1 calc R . .
H18H H 0.4091 0.9728 -0.0737 0.325 Uiso 1 1 calc R . .
H18I H 0.4240 0.9015 -0.0908 0.325 Uiso 1 1 calc R . .
C186 C 0.4949(10) 0.819(2) -0.0570(7) 0.193(18) Uani 1 1 d . . .
H18J H 0.5053 0.7864 -0.0420 0.289 Uiso 1 1 calc R . .
H18K H 0.5243 0.8482 -0.0606 0.289 Uiso 1 1 calc R . .
H18L H 0.4811 0.7820 -0.0707 0.289 Uiso 1 1 calc R . .
C187 C 0.1971(6) 0.5451(9) -0.0297(2) 0.050(4) Uani 1 1 d . . .
C188 C 0.1754(7) 0.4772(13) -0.0275(3) 0.078(6) Uani 1 1 d . H .
C189 C 0.1466(9) 0.3981(14) -0.0329(4) 0.099(7) Uani 1 1 d DU . .
C193 C 0.044(2) 0.623(4) 0.8452(11) 0.304(19) Uani 1 1 d U . .
C194 C 0.1991(18) 1.123(3) -0.0909(8) 0.202(13) Uani 1 1 d U . .
B1 B 0.3058(18) 0.246(2) 0.8812(7) 0.120(12) Uani 1 1 d . . .
B2 B 0.4387(13) 0.7471(18) 0.3677(5) 0.082(7) Uani 1 1 d . . .
C4 C -0.2390(13) 0.386(2) 0.7778(6) 0.111(10) Uani 0.74(2) 1 d P A 1
H4A H -0.2702 0.4128 0.7800 0.166 Uiso 0.74(2) 1 calc PR A 1
H4B H -0.2466 0.3484 0.7637 0.166 Uiso 0.74(2) 1 calc PR A 1
H4C H -0.2147 0.4275 0.7750 0.166 Uiso 0.74(2) 1 calc PR A 1
C5 C -0.2032(15) 0.396(3) 0.8236(7) 0.131(13) Uani 0.74(2) 1 d P A 1
H5A H -0.1886 0.3642 0.8383 0.197 Uiso 0.74(2) 1 calc PR A 1
H5B H -0.2339 0.4239 0.8261 0.197 Uiso 0.74(2) 1 calc PR A 1
H5C H -0.1786 0.4373 0.8207 0.197 Uiso 0.74(2) 1 calc PR A 1
C6 C -0.2512(11) 0.267(2) 0.8090(6) 0.103(9) Uani 0.74(2) 1 d P A 1
H6A H -0.2329 0.2408 0.8240 0.154 Uiso 0.74(2) 1 calc PR A 1
H6B H -0.2598 0.2263 0.7960 0.154 Uiso 0.74(2) 1 calc PR A 1
H6C H -0.2822 0.2927 0.8121 0.154 Uiso 0.74(2) 1 calc PR A 1
C107 C 0.422(3) 0.441(3) -0.0400(16) 0.135(15) Uani 0.40(4) 1 d PDU B 1
H10A H 0.4486 0.4179 -0.0479 0.203 Uiso 0.40(4) 1 calc PR B 1
H10B H 0.3929 0.4047 -0.0429 0.203 Uiso 0.40(4) 1 calc PR B 1
H10C H 0.4358 0.4463 -0.0224 0.203 Uiso 0.40(4) 1 calc PR B 1
C108 C 0.385(3) 0.537(5) -0.0806(10) 0.101(10) Uani 0.40(4) 1 d PU B 1
H20D H 0.4116 0.5177 -0.0891 0.151 Uiso 0.40(4) 1 calc PR B 1
H20E H 0.3769 0.5943 -0.0851 0.151 Uiso 0.40(4) 1 calc PR B 1
H20F H 0.3552 0.5024 -0.0854 0.151 Uiso 0.40(4) 1 calc PR B 1
C112 C 0.262(3) 0.528(5) -0.1237(14) 0.127(13) Uani 0.40(4) 1 d PU C 1
H11A H 0.2955 0.5357 -0.1130 0.191 Uiso 0.40(4) 1 calc PR C 1
H11B H 0.2569 0.5700 -0.1366 0.191 Uiso 0.40(4) 1 calc PR C 1
H11C H 0.2603 0.4731 -0.1312 0.191 Uiso 0.40(4) 1 calc PR C 1
C113 C 0.256(2) 0.443(4) -0.0831(12) 0.102(10) Uani 0.40(4) 1 d PU C 1
H11D H 0.2889 0.4485 -0.0715 0.152 Uiso 0.40(4) 1 calc PR C 1
H11E H 0.2401 0.4968 -0.0859 0.152 Uiso 0.40(4) 1 calc PR C 1
H11F H 0.2621 0.4205 -0.0986 0.152 Uiso 0.40(4) 1 calc PR C 1
C126 C 0.4082(15) 1.140(5) -0.0093(7) 0.133(14) Uani 0.46(6) 1 d PDU D 1
H12A H 0.4268 1.0907 -0.0124 0.200 Uiso 0.46(6) 1 calc PR D 1
H12B H 0.4013 1.1373 0.0073 0.200 Uiso 0.46(6) 1 calc PR D 1
H12C H 0.4286 1.1892 -0.0107 0.200 Uiso 0.46(6) 1 calc PR D 1
C130 C 0.298(2) 1.086(4) 0.0863(10) 0.140(15) Uani 0.56(3) 1 d PU E 1
H13A H 0.2646 1.0629 0.0865 0.210 Uiso 0.56(3) 1 calc PR E 1
H13B H 0.3031 1.1363 0.0962 0.210 Uiso 0.56(3) 1 calc PR E 1
H13C H 0.3242 1.0457 0.0929 0.210 Uiso 0.56(3) 1 calc PR E 1
C131 C 0.3541(14) 1.138(3) 0.0613(10) 0.144(15) Uani 0.56(3) 1 d PDU E 1
H13P H 0.3577 1.1524 0.0446 0.217 Uiso 0.56(3) 1 calc PR E 1
H13Q H 0.3787 1.0952 0.0679 0.217 Uiso 0.56(3) 1 calc PR E 1
H13R H 0.3603 1.1871 0.0717 0.217 Uiso 0.56(3) 1 calc PR E 1
C156 C 0.339(2) 0.443(4) 0.1413(10) 0.094(9) Uani 0.40(4) 1 d PU F 1
H15A H 0.3408 0.4966 0.1496 0.141 Uiso 0.40(4) 1 calc PR F 1
H15B H 0.3629 0.4420 0.1304 0.141 Uiso 0.40(4) 1 calc PR F 1
H15C H 0.3469 0.3991 0.1535 0.141 Uiso 0.40(4) 1 calc PR F 1
C160 C 0.0780(16) 0.344(3) 0.0418(7) 0.101(10) Uani 0.61(3) 1 d PU G 1
H16A H 0.0944 0.3132 0.0305 0.152 Uiso 0.61(3) 1 calc PR G 1
H16B H 0.0570 0.3880 0.0328 0.152 Uiso 0.61(3) 1 calc PR G 1
H16C H 0.0568 0.3070 0.0492 0.152 Uiso 0.61(3) 1 calc PR G 1
C179 C 0.0639(16) 0.838(3) -0.0677(8) 0.111(11) Uani 0.61(3) 1 d PU G 1
H17A H 0.0309 0.8323 -0.0787 0.166 Uiso 0.61(3) 1 calc PR G 1
H17B H 0.0805 0.8882 -0.0718 0.166 Uiso 0.61(3) 1 calc PR G 1
H17C H 0.0593 0.8414 -0.0507 0.166 Uiso 0.61(3) 1 calc PR G 1
C180 C 0.1028(12) 0.766(2) -0.0965(5) 0.069(7) Uani 0.61(3) 1 d PU G 1
H18M H 0.0693 0.7635 -0.1073 0.104 Uiso 0.61(3) 1 calc PR G 1
H18N H 0.1233 0.7195 -0.1001 0.104 Uiso 0.61(3) 1 calc PR G 1
H18O H 0.1194 0.8178 -0.0993 0.104 Uiso 0.61(3) 1 calc PR G 1
C190 C 0.159(3) 0.359(4) -0.0563(11) 0.104(10) Uani 0.40(3) 1 d PU H 1
H19M H 0.1408 0.3071 -0.0599 0.155 Uiso 0.40(3) 1 calc PR H 1
H19N H 0.1957 0.3484 -0.0536 0.155 Uiso 0.40(3) 1 calc PR H 1
H19O H 0.1494 0.3970 -0.0701 0.155 Uiso 0.40(3) 1 calc PR H 1
C191 C 0.093(2) 0.431(5) -0.0327(13) 0.110(10) Uani 0.40(3) 1 d PU H 1
H19A H 0.0685 0.3850 -0.0361 0.166 Uiso 0.40(3) 1 calc PR H 1
H19B H 0.0836 0.4731 -0.0453 0.166 Uiso 0.40(3) 1 calc PR H 1
H19C H 0.0921 0.4541 -0.0166 0.166 Uiso 0.40(3) 1 calc PR H 1
C192 C 0.160(3) 0.328(4) -0.0135(12) 0.140(14) Uani 0.40(3) 1 d PDU H 1
H19D H 0.1388 0.2795 -0.0190 0.211 Uiso 0.40(3) 1 calc PR H 1
H19E H 0.1531 0.3470 0.0022 0.211 Uiso 0.40(3) 1 calc PR H 1
H19F H 0.1955 0.3132 -0.0114 0.211 Uiso 0.40(3) 1 calc PR H 1
C16A C -0.122(3) 0.640(5) 0.6962(13) 0.119(11) Uani 0.37(2) 1 d PU I 1
H16S H -0.1232 0.6268 0.7133 0.179 Uiso 0.37(2) 1 calc PR I 1
H16T H -0.1557 0.6572 0.6875 0.179 Uiso 0.37(2) 1 calc PR I 1
H16U H -0.0977 0.6839 0.6958 0.179 Uiso 0.37(2) 1 calc PR I 1
C17A C -0.058(2) 0.609(5) 0.6799(15) 0.139(10) Uani 0.37(2) 1 d PDU I 1
H17D H -0.0403 0.5707 0.6712 0.208 Uiso 0.37(2) 1 calc PR I 1
H17E H -0.0361 0.6243 0.6956 0.208 Uiso 0.37(2) 1 calc PR I 1
H17F H -0.0670 0.6591 0.6700 0.208 Uiso 0.37(2) 1 calc PR I 1
C18A C -0.124(3) 0.521(5) 0.6597(14) 0.143(10) Uani 0.37(2) 1 d PU I 1
H18A H -0.1080 0.4658 0.6611 0.214 Uiso 0.37(2) 1 calc PR I 1
H18B H -0.1127 0.5516 0.6467 0.214 Uiso 0.37(2) 1 calc PR I 1
H18C H -0.1606 0.5146 0.6557 0.214 Uiso 0.37(2) 1 calc PR I 1
C20A C 0.0851(10) 0.4955(17) 0.6920(5) 0.053(5) Uani 0.59(2) 1 d PU J 1
C52A C 0.1570(18) -0.078(3) 0.8020(8) 0.171(15) Uani 0.79(2) 1 d PDU J 1
H52A H 0.1865 -0.1141 0.8041 0.257 Uiso 0.79(2) 1 calc PR J 1
H52B H 0.1282 -0.1080 0.8058 0.257 Uiso 0.79(2) 1 calc PR J 1
H52C H 0.1648 -0.0303 0.8130 0.257 Uiso 0.79(2) 1 calc PR J 1
C53A C 0.1380(10) -0.1236(18) 0.7623(5) 0.096(8) Uani 0.79(2) 1 d PDU J 1
H53A H 0.1331 -0.1061 0.7451 0.143 Uiso 0.79(2) 1 calc PR J 1
H53B H 0.1083 -0.1545 0.7647 0.143 Uiso 0.79(2) 1 calc PR J 1
H53C H 0.1681 -0.1589 0.7663 0.143 Uiso 0.79(2) 1 calc PR J 1
C58A C 0.135(4) -0.137(8) 0.672(2) 0.18(2) Uani 0.33(2) 1 d PU J 1
H58A H 0.1129 -0.1274 0.6564 0.266 Uiso 0.33(2) 1 calc PR J 1
H58B H 0.1158 -0.1613 0.6836 0.266 Uiso 0.33(2) 1 calc PR J 1
H58C H 0.1624 -0.1750 0.6704 0.266 Uiso 0.33(2) 1 calc PR J 1
C59A C 0.196(3) -0.085(7) 0.7064(12) 0.170(18) Uani 0.33(2) 1 d PDU J 1
H59A H 0.2229 -0.1174 0.7019 0.255 Uiso 0.33(2) 1 calc PR J 1
H59B H 0.1778 -0.1184 0.7165 0.255 Uiso 0.33(2) 1 calc PR J 1
H59C H 0.2102 -0.0362 0.7158 0.255 Uiso 0.33(2) 1 calc PR J 1
C60A C 0.164(3) 0.028(3) 0.6700(14) 0.118(11) Uani 0.33(2) 1 d PDU J 1
H60A H 0.1813 0.0674 0.6823 0.177 Uiso 0.33(2) 1 calc PR J 1
H60B H 0.1311 0.0494 0.6621 0.177 Uiso 0.33(2) 1 calc PR J 1
H60C H 0.1849 0.0198 0.6576 0.177 Uiso 0.33(2) 1 calc PR J 1
C64A C -0.0814(18) -0.105(3) 0.6203(9) 0.121(12) Uani 0.55(2) 1 d PU J 1
H64A H -0.0859 -0.1491 0.6079 0.182 Uiso 0.55(2) 1 calc PR J 1
H64B H -0.1008 -0.0566 0.6135 0.182 Uiso 0.55(2) 1 calc PR J 1
H64C H -0.0933 -0.1246 0.6348 0.182 Uiso 0.55(2) 1 calc PR J 1
C65A C -0.0104(18) -0.048(3) 0.6049(8) 0.102(10) Uani 0.55(2) 1 d PU J 1
H65A H -0.0138 -0.0898 0.5921 0.153 Uiso 0.55(2) 1 calc PR J 1
H65B H 0.0249 -0.0292 0.6093 0.153 Uiso 0.55(2) 1 calc PR J 1
H65C H -0.0322 -0.0005 0.5988 0.153 Uiso 0.55(2) 1 calc PR J 1
C66A C 0.003(2) -0.165(3) 0.6402(9) 0.119(12) Uani 0.55(2) 1 d PU J 1
H66A H -0.0001 -0.2097 0.6281 0.179 Uiso 0.55(2) 1 calc PR J 1
H66B H -0.0113 -0.1823 0.6541 0.179 Uiso 0.55(2) 1 calc PR J 1
H66C H 0.0392 -0.1521 0.6460 0.179 Uiso 0.55(2) 1 calc PR J 1
C69A C 0.1795(15) 0.284(3) 0.7293(8) 0.068(7) Uani 0.47(3) 1 d PU J 1
C70A C 0.208(2) 0.190(3) 0.7308(10) 0.108(11) Uani 0.47(3) 1 d PDU J 1
H70A H 0.1876 0.1527 0.7191 0.162 Uiso 0.47(3) 1 calc PR J 1
H70B H 0.2116 0.1679 0.7474 0.162 Uiso 0.47(3) 1 calc PR J 1
H70C H 0.2417 0.1962 0.7270 0.162 Uiso 0.47(3) 1 calc PR J 1
C71A C 0.175(2) 0.303(4) 0.6984(8) 0.114(11) Uani 0.47(3) 1 d PDU J 1
H71A H 0.1609 0.2543 0.6890 0.170 Uiso 0.47(3) 1 calc PR J 1
H71B H 0.2086 0.3148 0.6953 0.170 Uiso 0.47(3) 1 calc PR J 1
H71C H 0.1526 0.3503 0.6934 0.170 Uiso 0.47(3) 1 calc PR J 1
C72A C 0.203(3) 0.344(3) 0.7442(11) 0.17(2) Uani 0.47(3) 1 d PDU J 1
H72A H 0.2371 0.3523 0.7410 0.262 Uiso 0.47(3) 1 calc PR J 1
H72B H 0.2060 0.3269 0.7613 0.262 Uiso 0.47(3) 1 calc PR J 1
H72C H 0.1839 0.3950 0.7412 0.262 Uiso 0.47(3) 1 calc PR J 1
C77A C -0.076(2) 0.373(5) 0.8693(10) 0.112(11) Uani 0.43(4) 1 d PU J 1
H77A H -0.0854 0.3650 0.8852 0.168 Uiso 0.43(4) 1 calc PR J 1
H77B H -0.0955 0.3347 0.8573 0.168 Uiso 0.43(4) 1 calc PR J 1
H77C H -0.0845 0.4300 0.8637 0.168 Uiso 0.43(4) 1 calc PR J 1
C82A C 0.1770(14) 0.358(2) 0.8182(7) 0.096(10) Uani 0.63(2) 1 d PU J 1
H82A H 0.2097 0.3599 0.8297 0.144 Uiso 0.63(2) 1 calc PR J 1
H82B H 0.1564 0.4052 0.8213 0.144 Uiso 0.63(2) 1 calc PR J 1
H82C H 0.1823 0.3609 0.8014 0.144 Uiso 0.63(2) 1 calc PR J 1
C83A C 0.1764(15) 0.195(3) 0.8206(7) 0.106(10) Uani 0.63(2) 1 d PU J 1
H83A H 0.2089 0.1960 0.8323 0.159 Uiso 0.63(2) 1 calc PR J 1
H83B H 0.1822 0.1869 0.8040 0.159 Uiso 0.63(2) 1 calc PR J 1
H83C H 0.1558 0.1493 0.8247 0.159 Uiso 0.63(2) 1 calc PR J 1
C84A C 0.1403(13) 0.283(2) 0.8487(6) 0.093(8) Uani 0.63(2) 1 d PU J 1
H84A H 0.1731 0.2836 0.8602 0.139 Uiso 0.63(2) 1 calc PR J 1
H84B H 0.1204 0.2358 0.8523 0.139 Uiso 0.63(2) 1 calc PR J 1
H84C H 0.1220 0.3341 0.8504 0.139 Uiso 0.63(2) 1 calc PR J 1
C88A C -0.1891(18) 0.345(3) 0.7146(8) 0.111(11) Uani 0.56(3) 1 d PU J 1
H88A H -0.2227 0.3452 0.7038 0.166 Uiso 0.56(3) 1 calc PR J 1
H88B H -0.1674 0.3849 0.7084 0.166 Uiso 0.56(3) 1 calc PR J 1
H88C H -0.1921 0.3609 0.7312 0.166 Uiso 0.56(3) 1 calc PR J 1
C89A C -0.1957(17) 0.190(3) 0.7256(8) 0.114(11) Uani 0.56(3) 1 d PU J 1
H89A H -0.2294 0.1876 0.7151 0.171 Uiso 0.56(3) 1 calc PR J 1
H89B H -0.1985 0.2086 0.7421 0.171 Uiso 0.56(3) 1 calc PR J 1
H89C H -0.1799 0.1357 0.7267 0.171 Uiso 0.56(3) 1 calc PR J 1
C207 C 0.400(2) 0.428(3) -0.0548(10) 0.135(15) Uani 0.60(4) 1 d P B 2
H20A H 0.4257 0.4069 -0.0631 0.203 Uiso 0.60(4) 1 calc PR B 2
H20B H 0.3662 0.4153 -0.0646 0.203 Uiso 0.60(4) 1 calc PR B 2
H20C H 0.4037 0.4020 -0.0386 0.203 Uiso 0.60(4) 1 calc PR B 2
C208 C 0.4082(17) 0.581(3) -0.0765(7) 0.101(10) Uani 0.60(4) 1 d P B 2
H10S H 0.4346 0.5572 -0.0841 0.151 Uiso 0.60(4) 1 calc PR B 2
H10T H 0.4158 0.6390 -0.0726 0.151 Uiso 0.60(4) 1 calc PR B 2
H10U H 0.3754 0.5764 -0.0879 0.151 Uiso 0.60(4) 1 calc PR B 2
C212 C 0.234(2) 0.560(3) -0.1316(9) 0.127(13) Uani 0.60(4) 1 d P C 2
H21A H 0.2164 0.6104 -0.1381 0.191 Uiso 0.60(4) 1 calc PR C 2
H21B H 0.2244 0.5149 -0.1436 0.191 Uiso 0.60(4) 1 calc PR C 2
H21C H 0.2705 0.5682 -0.1286 0.191 Uiso 0.60(4) 1 calc PR C 2
C213 C 0.2425(16) 0.465(3) -0.0997(8) 0.102(10) Uani 0.60(4) 1 d P C 2
H21D H 0.2790 0.4723 -0.0985 0.152 Uiso 0.60(4) 1 calc PR C 2
H21E H 0.2299 0.4210 -0.1112 0.152 Uiso 0.60(4) 1 calc PR C 2
H21F H 0.2362 0.4517 -0.0835 0.152 Uiso 0.60(4) 1 calc PR C 2
C226 C 0.384(3) 1.160(4) -0.0028(10) 0.133(14) Uani 0.54(6) 1 d P D 2
H22G H 0.4128 1.1217 0.0014 0.200 Uiso 0.54(6) 1 calc PR D 2
H22H H 0.3608 1.1499 0.0083 0.200 Uiso 0.54(6) 1 calc PR D 2
H22I H 0.3962 1.2166 -0.0010 0.200 Uiso 0.54(6) 1 calc PR D 2
C230 C 0.258(3) 1.093(5) 0.0797(12) 0.140(15) Uani 0.44(3) 1 d P E 2
H23A H 0.2242 1.1067 0.0707 0.210 Uiso 0.44(3) 1 calc PR E 2
H23B H 0.2676 1.1298 0.0939 0.210 Uiso 0.44(3) 1 calc PR E 2
H23C H 0.2594 1.0359 0.0852 0.210 Uiso 0.44(3) 1 calc PR E 2
C231 C 0.352(3) 1.078(5) 0.0800(13) 0.144(15) Uani 0.44(3) 1 d P E 2
H23D H 0.3631 1.1226 0.0919 0.217 Uiso 0.44(3) 1 calc PR E 2
H23E H 0.3794 1.0669 0.0711 0.217 Uiso 0.44(3) 1 calc PR E 2
H23F H 0.3454 1.0284 0.0886 0.217 Uiso 0.44(3) 1 calc PR E 2
C242 C 0.099(2) 1.072(4) 0.0705(10) 0.095(9) Uani 0.403(18) 1 d P K 2
H24A H 0.0824 1.0774 0.0533 0.142 Uiso 0.403(18) 1 calc PR K 2
H24B H 0.1319 1.1012 0.0733 0.142 Uiso 0.403(18) 1 calc PR K 2
H24C H 0.0781 1.0963 0.0809 0.142 Uiso 0.403(18) 1 calc PR K 2
C243 C 0.134(2) 0.984(4) 0.1020(9) 0.088(8) Uani 0.403(18) 1 d P K 2
H24D H 0.1134 1.0132 0.1121 0.132 Uiso 0.403(18) 1 calc PR K 2
H24E H 0.1668 1.0109 0.1039 0.132 Uiso 0.403(18) 1 calc PR K 2
H24F H 0.1381 0.9267 0.1073 0.132 Uiso 0.403(18) 1 calc PR K 2
C244 C 0.054(3) 0.945(5) 0.0708(12) 0.130(13) Uani 0.403(18) 1 d P K 2
H24G H 0.0386 0.9538 0.0535 0.195 Uiso 0.403(18) 1 calc PR K 2
H24H H 0.0331 0.9695 0.0812 0.195 Uiso 0.403(18) 1 calc PR K 2
H24I H 0.0583 0.8860 0.0741 0.195 Uiso 0.403(18) 1 calc PR K 2
C256 C 0.3137(15) 0.476(2) 0.1495(7) 0.094(9) Uani 0.60(4) 1 d P F 2
H25A H 0.2972 0.5287 0.1514 0.141 Uiso 0.60(4) 1 calc PR F 2
H25B H 0.3485 0.4862 0.1477 0.141 Uiso 0.60(4) 1 calc PR F 2
H25C H 0.3141 0.4416 0.1640 0.141 Uiso 0.60(4) 1 calc PR F 2
C260 C 0.058(2) 0.386(4) 0.0432(8) 0.101(10) Uani 0.39(3) 1 d PD G 2
H26A H 0.0577 0.3556 0.0279 0.152 Uiso 0.39(3) 1 calc PR G 2
H26B H 0.0490 0.4434 0.0395 0.152 Uiso 0.39(3) 1 calc PR G 2
H26C H 0.0338 0.3608 0.0518 0.152 Uiso 0.39(3) 1 calc PR G 2
C279 C 0.054(2) 0.788(5) -0.0585(12) 0.111(11) Uani 0.39(3) 1 d P G 2
H27A H 0.0220 0.7833 -0.0704 0.166 Uiso 0.39(3) 1 calc PR G 2
H27B H 0.0592 0.8454 -0.0531 0.166 Uiso 0.39(3) 1 calc PR G 2
H27C H 0.0532 0.7525 -0.0444 0.166 Uiso 0.39(3) 1 calc PR G 2
C280 C 0.0978(19) 0.811(4) -0.0941(9) 0.069(7) Uani 0.39(3) 1 d P G 2
H28D H 0.0642 0.8092 -0.1049 0.104 Uiso 0.39(3) 1 calc PR G 2
H28E H 0.1228 0.7878 -0.1026 0.104 Uiso 0.39(3) 1 calc PR G 2
H28F H 0.1066 0.8689 -0.0898 0.104 Uiso 0.39(3) 1 calc PR G 2
C290 C 0.1306(18) 0.389(3) -0.0603(7) 0.104(10) Uani 0.60(3) 1 d PU H 2
H29A H 0.1602 0.3962 -0.0678 0.155 Uiso 0.60(3) 1 calc PR H 2
H29B H 0.1054 0.4316 -0.0667 0.155 Uiso 0.60(3) 1 calc PR H 2
H29C H 0.1160 0.3345 -0.0643 0.155 Uiso 0.60(3) 1 calc PR H 2
C291 C 0.1010(17) 0.392(3) -0.0210(9) 0.110(10) Uani 0.60(3) 1 d PU H 2
H29D H 0.0839 0.3392 -0.0253 0.166 Uiso 0.60(3) 1 calc PR H 2
H29E H 0.0775 0.4373 -0.0269 0.166 Uiso 0.60(3) 1 calc PR H 2
H29F H 0.1121 0.3961 -0.0032 0.166 Uiso 0.60(3) 1 calc PR H 2
C292 C 0.193(2) 0.326(3) -0.0160(9) 0.140(14) Uani 0.60(3) 1 d PU H 2
H29G H 0.2235 0.3278 -0.0225 0.211 Uiso 0.60(3) 1 calc PR H 2
H29H H 0.1785 0.2703 -0.0177 0.211 Uiso 0.60(3) 1 calc PR H 2
H29I H 0.2005 0.3418 0.0014 0.211 Uiso 0.60(3) 1 calc PR H 2
C4A C -0.217(4) 0.416(7) 0.7956(19) 0.111(10) Uani 0.26(2) 1 d PU A 2
H4A1 H -0.2498 0.4397 0.7975 0.166 Uiso 0.26(2) 1 calc PR A 2
H4A2 H -0.2136 0.4235 0.7787 0.166 Uiso 0.26(2) 1 calc PR A 2
H4A3 H -0.1897 0.4440 0.8067 0.166 Uiso 0.26(2) 1 calc PR A 2
C5A C -0.213(4) 0.342(8) 0.8302(19) 0.131(13) Uani 0.26(2) 1 d PU A 2
H5A1 H -0.2147 0.2861 0.8368 0.197 Uiso 0.26(2) 1 calc PR A 2
H5A2 H -0.2406 0.3753 0.8336 0.197 Uiso 0.26(2) 1 calc PR A 2
H5A3 H -0.1804 0.3670 0.8380 0.197 Uiso 0.26(2) 1 calc PR A 2
C6A C -0.263(3) 0.298(6) 0.7756(15) 0.103(9) Uani 0.26(2) 1 d PU A 2
H6A1 H -0.2659 0.2377 0.7770 0.154 Uiso 0.26(2) 1 calc PR A 2
H6A2 H -0.2532 0.3113 0.7602 0.154 Uiso 0.26(2) 1 calc PR A 2
H6A3 H -0.2961 0.3229 0.7758 0.154 Uiso 0.26(2) 1 calc PR A 2
C16B C -0.1679(15) 0.565(3) 0.6829(7) 0.119(11) Uani 0.63(2) 1 d P I 2
H16G H -0.1846 0.6036 0.6704 0.179 Uiso 0.63(2) 1 calc PR I 2
H16H H -0.1755 0.5794 0.6988 0.179 Uiso 0.63(2) 1 calc PR I 2
H16I H -0.1802 0.5087 0.6784 0.179 Uiso 0.63(2) 1 calc PR I 2
C17B C -0.087(2) 0.658(3) 0.6940(9) 0.139(10) Uani 0.63(2) 1 d PU I 2
H17G H -0.1038 0.7000 0.6824 0.208 Uiso 0.63(2) 1 calc PR I 2
H17H H -0.0504 0.6610 0.6951 0.208 Uiso 0.63(2) 1 calc PR I 2
H17I H -0.0945 0.6688 0.7102 0.208 Uiso 0.63(2) 1 calc PR I 2
C18B C -0.085(2) 0.562(3) 0.6630(9) 0.143(10) Uani 0.63(2) 1 d PU I 2
H18D H -0.1010 0.6020 0.6506 0.214 Uiso 0.63(2) 1 calc PR I 2
H18E H -0.0894 0.5064 0.6562 0.214 Uiso 0.63(2) 1 calc PR I 2
H18F H -0.0484 0.5745 0.6676 0.214 Uiso 0.63(2) 1 calc PR I 2
C20B C 0.0333(14) 0.507(2) 0.6825(7) 0.053(5) Uani 0.41(2) 1 d P J 2
C22B C 0.144(4) 0.464(5) 0.6584(15) 0.153(16) Uani 0.33(4) 1 d PDU J 2
H22A H 0.1181 0.4285 0.6483 0.230 Uiso 0.33(4) 1 calc PR J 2
H22B H 0.1652 0.4308 0.6711 0.230 Uiso 0.33(4) 1 calc PR J 2
H22C H 0.1642 0.4902 0.6481 0.230 Uiso 0.33(4) 1 calc PR J 2
C53B C 0.116(4) -0.117(5) 0.7902(17) 0.096(8) Uani 0.21(2) 1 d PD J 2
H53D H 0.1366 -0.1674 0.7930 0.143 Uiso 0.21(2) 1 calc PR J 2
H53E H 0.0837 -0.1288 0.7793 0.143 Uiso 0.21(2) 1 calc PR J 2
H53F H 0.1104 -0.0962 0.8059 0.143 Uiso 0.21(2) 1 calc PR J 2
C52B C 0.179(5) -0.034(10) 0.8119(8) 0.171(15) Uani 0.21(2) 1 d PD J 2
H54D H 0.1879 0.0240 0.8146 0.257 Uiso 0.21(2) 1 calc PR J 2
H54E H 0.2095 -0.0680 0.8155 0.257 Uiso 0.21(2) 1 calc PR J 2
H54F H 0.1561 -0.0504 0.8227 0.257 Uiso 0.21(2) 1 calc PR J 2
C58B C 0.158(2) -0.153(4) 0.6913(11) 0.18(2) Uani 0.67(2) 1 d P J 2
H58D H 0.1674 -0.1565 0.7092 0.266 Uiso 0.67(2) 1 calc PR J 2
H58E H 0.1820 -0.1845 0.6840 0.266 Uiso 0.67(2) 1 calc PR J 2
H58F H 0.1238 -0.1763 0.6858 0.266 Uiso 0.67(2) 1 calc PR J 2
C59B C 0.2097(19) -0.016(4) 0.6928(10) 0.170(18) Uani 0.67(2) 1 d P J 2
H59D H 0.2198 -0.0270 0.7104 0.255 Uiso 0.67(2) 1 calc PR J 2
H59E H 0.2072 0.0435 0.6900 0.255 Uiso 0.67(2) 1 calc PR J 2
H59F H 0.2350 -0.0393 0.6844 0.255 Uiso 0.67(2) 1 calc PR J 2
C60B C 0.1443(15) -0.038(3) 0.6564(7) 0.118(11) Uani 0.67(2) 1 d P J 2
H60D H 0.1125 -0.0660 0.6492 0.177 Uiso 0.67(2) 1 calc PR J 2
H60E H 0.1711 -0.0581 0.6484 0.177 Uiso 0.67(2) 1 calc PR J 2
H60F H 0.1403 0.0214 0.6540 0.177 Uiso 0.67(2) 1 calc PR J 2
C64B C -0.077(2) -0.050(4) 0.6054(11) 0.121(12) Uani 0.45(2) 1 d P J 2
H64D H -0.0844 -0.0907 0.5920 0.182 Uiso 0.45(2) 1 calc PR J 2
H64E H -0.0694 0.0031 0.5988 0.182 Uiso 0.45(2) 1 calc PR J 2
H64F H -0.1071 -0.0445 0.6127 0.182 Uiso 0.45(2) 1 calc PR J 2
C65B C 0.015(2) -0.084(4) 0.6132(10) 0.102(10) Uani 0.45(2) 1 d P J 2
H65D H 0.0095 -0.1293 0.6013 0.153 Uiso 0.45(2) 1 calc PR J 2
H65E H 0.0480 -0.0924 0.6245 0.153 Uiso 0.45(2) 1 calc PR J 2
H65F H 0.0157 -0.0316 0.6047 0.153 Uiso 0.45(2) 1 calc PR J 2
C66B C -0.042(2) -0.164(4) 0.6378(11) 0.119(12) Uani 0.45(2) 1 d P J 2
H66D H -0.0460 -0.2068 0.6252 0.179 Uiso 0.45(2) 1 calc PR J 2
H66E H -0.0749 -0.1556 0.6426 0.179 Uiso 0.45(2) 1 calc PR J 2
H66F H -0.0168 -0.1804 0.6521 0.179 Uiso 0.45(2) 1 calc PR J 2
C69B C 0.1745(14) 0.251(3) 0.7202(7) 0.068(7) Uani 0.53(3) 1 d P J 2
C70B C 0.2132(18) 0.214(3) 0.7425(7) 0.108(11) Uani 0.53(3) 1 d PD J 2
H70D H 0.2060 0.2352 0.7578 0.162 Uiso 0.53(3) 1 calc PR J 2
H70E H 0.2477 0.2291 0.7413 0.162 Uiso 0.53(3) 1 calc PR J 2
H70F H 0.2101 0.1536 0.7423 0.162 Uiso 0.53(3) 1 calc PR J 2
C71B C 0.1740(18) 0.240(3) 0.6964(6) 0.114(11) Uani 0.53(3) 1 d PD J 2
H71D H 0.2087 0.2435 0.6937 0.170 Uiso 0.53(3) 1 calc PR J 2
H71E H 0.1532 0.2828 0.6868 0.170 Uiso 0.53(3) 1 calc PR J 2
H71F H 0.1599 0.1856 0.6913 0.170 Uiso 0.53(3) 1 calc PR J 2
C72B C 0.188(3) 0.362(3) 0.7275(11) 0.17(2) Uani 0.53(3) 1 d PD J 2
H72D H 0.1901 0.3716 0.7450 0.262 Uiso 0.53(3) 1 calc PR J 2
H72E H 0.1612 0.3962 0.7179 0.262 Uiso 0.53(3) 1 calc PR J 2
H72F H 0.2206 0.3770 0.7233 0.262 Uiso 0.53(3) 1 calc PR J 2
C77B C -0.0626(17) 0.302(3) 0.8710(8) 0.112(11) Uani 0.57(4) 1 d P J 2
H77D H -0.0688 0.2959 0.8876 0.168 Uiso 0.57(4) 1 calc PR J 2
H77E H -0.0562 0.2479 0.8645 0.168 Uiso 0.57(4) 1 calc PR J 2
H77F H -0.0923 0.3271 0.8604 0.168 Uiso 0.57(4) 1 calc PR J 2
C82B C 0.162(2) 0.362(4) 0.8300(12) 0.096(10) Uani 0.37(2) 1 d P J 2
H82D H 0.1947 0.3629 0.8415 0.144 Uiso 0.37(2) 1 calc PR J 2
H82E H 0.1358 0.3842 0.8380 0.144 Uiso 0.37(2) 1 calc PR J 2
H82F H 0.1640 0.3963 0.8157 0.144 Uiso 0.37(2) 1 calc PR J 2
C83B C 0.192(2) 0.253(4) 0.8075(12) 0.106(10) Uani 0.37(2) 1 d P J 2
H83D H 0.2247 0.2539 0.8189 0.159 Uiso 0.37(2) 1 calc PR J 2
H83E H 0.1917 0.2937 0.7945 0.159 Uiso 0.37(2) 1 calc PR J 2
H83F H 0.1854 0.1982 0.8003 0.159 Uiso 0.37(2) 1 calc PR J 2
C84B C 0.148(2) 0.205(4) 0.8424(10) 0.093(8) Uani 0.37(2) 1 d P J 2
H84D H 0.1803 0.2046 0.8543 0.139 Uiso 0.37(2) 1 calc PR J 2
H84E H 0.1425 0.1506 0.8345 0.139 Uiso 0.37(2) 1 calc PR J 2
H84F H 0.1204 0.2161 0.8510 0.139 Uiso 0.37(2) 1 calc PR J 2
C88B C -0.201(2) 0.297(4) 0.7212(11) 0.111(11) Uani 0.44(3) 1 d P J 2
H88D H -0.2320 0.2905 0.7089 0.166 Uiso 0.44(3) 1 calc PR J 2
H88E H -0.1905 0.3556 0.7219 0.166 Uiso 0.44(3) 1 calc PR J 2
H88F H -0.2063 0.2804 0.7373 0.166 Uiso 0.44(3) 1 calc PR J 2
C89B C -0.1825(10) 0.1485(16) 0.7125(5) 0.114(11) Uani 0.44(3) 1 d PD J 2
H89D H -0.2160 0.1445 0.7017 0.171 Uiso 0.44(3) 1 calc PR J 2
H89E H -0.1840 0.1268 0.7287 0.171 Uiso 0.44(3) 1 calc PR J 2
H89F H -0.1582 0.1163 0.7055 0.171 Uiso 0.44(3) 1 calc PR J 2
C54 C 0.1921(10) 0.0000(16) 0.7683(5) 0.146(10) Uani 1 1 d RDU J .
H54A H 0.1796 0.0197 0.7516 0.220 Uiso 1 1 calc R . .
H54B H 0.2206 -0.0376 0.7686 0.220 Uiso 1 1 calc R . .
H54C H 0.2033 0.0471 0.7791 0.220 Uiso 1 1 calc R . .

loop_
_atom_site_aniso_label
_atom_site_aniso_U_11
_atom_site_aniso_U_22
_atom_site_aniso_U_33
_atom_site_aniso_U_23
_atom_site_aniso_U_13
_atom_site_aniso_U_12
Cu1 0.0580(11) 0.0481(12) 0.0423(9) -0.0064(8) 0.0066(8) -0.0007(8)
Cu2 0.0585(11) 0.0431(12) 0.0554(10) -0.0025(8) 0.0065(8) 0.0103(8)
Cu3 0.0660(12) 0.0532(13) 0.0547(11) -0.0021(9) 0.0040(9) 0.0180(9)
Cu4 0.0552(12) 0.0547(14) 0.0895(15) -0.0062(10) 0.0044(10) 0.0075(10)
Cu5 0.0416(10) 0.0697(14) 0.0616(11) -0.0001(9) 0.0142(8) 0.0053(9)
Cu6 0.0366(8) 0.0480(11) 0.0474(9) 0.0006(7) 0.0117(7) -0.0081(7)
Cu7 0.0640(12) 0.0567(13) 0.0587(11) -0.0086(9) 0.0197(9) 0.0200(10)
Cu8 0.0352(8) 0.0431(11) 0.0547(10) -0.0045(8) 0.0014(7) 0.0018(7)
Cu9 0.0829(15) 0.0560(14) 0.0836(14) 0.0062(11) 0.0387(12) -0.0099(11)
Cu10 0.1041(18) 0.0407(13) 0.0905(16) 0.0076(10) 0.0355(13) -0.0069(11)
Cu11 0.0735(13) 0.0509(13) 0.0491(10) -0.0084(8) 0.0040(9) 0.0118(10)
Cu12 0.0617(12) 0.0749(15) 0.0446(10) -0.0016(9) 0.0014(8) 0.0051(10)
Cu13 0.0582(11) 0.0515(12) 0.0496(10) 0.0090(8) 0.0179(8) 0.0089(9)
Cu14 0.0641(12) 0.0731(15) 0.0628(12) -0.0116(10) 0.0108(9) 0.0091(11)
Cu15 0.0412(9) 0.0349(10) 0.0410(8) 0.0002(7) 0.0030(7) -0.0069(7)
Cu16 0.0339(8) 0.0530(11) 0.0370(8) -0.0045(7) -0.0019(6) 0.0061(7)
Cu17 0.0803(15) 0.0676(16) 0.0868(15) -0.0314(12) -0.0090(12) 0.0277(12)
Cu18 0.0596(11) 0.0392(11) 0.0391(9) 0.0102(7) -0.0017(7) -0.0009(8)
Cu19 0.0485(9) 0.0317(10) 0.0438(9) 0.0029(7) 0.0040(7) -0.0046(7)
Cu20 0.0471(9) 0.0457(11) 0.0431(9) 0.0011(7) 0.0117(7) -0.0016(8)
Cu21 0.0468(10) 0.0602(14) 0.0809(13) -0.0079(10) 0.0156(9) -0.0041(9)
Cu22 0.0455(10) 0.0570(13) 0.0711(12) -0.0069(9) 0.0211(9) -0.0045(9)
Cu23 0.0429(9) 0.0553(12) 0.0553(10) 0.0018(8) 0.0143(8) 0.0096(8)
Cu24 0.0820(14) 0.0549(13) 0.0614(11) 0.0057(9) 0.0270(10) -0.0200(10)
Cu25 0.0352(8) 0.0444(11) 0.0427(9) -0.0004(7) 0.0066(6) -0.0078(7)
Cu26 0.0629(11) 0.0463(12) 0.0555(10) -0.0007(8) 0.0267(9) 0.0026(9)
Cu27 0.0656(12) 0.0424(11) 0.0540(10) 0.0058(8) 0.0277(9) 0.0096(9)
Cu28 0.0559(10) 0.0531(12) 0.0362(8) 0.0039(7) 0.0102(7) -0.0015(8)
Cu29 0.0568(11) 0.0643(13) 0.0410(9) -0.0039(8) 0.0080(8) -0.0029(9)
Cu30 0.0541(11) 0.0517(12) 0.0601(11) -0.0114(9) 0.0242(8) -0.0104(9)
Cu31 0.0658(12) 0.0536(13) 0.0564(11) 0.0032(9) 0.0077(9) -0.0098(9)
Cu32 0.0373(8) 0.0345(10) 0.0379(8) 0.0015(6) 0.0017(6) 0.0068(7)
Cu33 0.0316(8) 0.0458(10) 0.0348(8) 0.0026(7) 0.0014(6) -0.0057(7)
Cu34 0.0723(13) 0.0627(15) 0.0648(12) 0.0166(10) 0.0091(10) -0.0122(11)
F1 0.19(3) 0.44(6) 0.40(5) 0.19(4) -0.05(3) -0.10(3)
F2 0.49(6) 0.21(3) 0.32(4) 0.08(3) 0.27(4) 0.06(3)
F3 0.22(2) 0.47(5) 0.22(2) 0.22(3) -0.065(19) -0.13(3)
F4 0.55(7) 0.17(3) 0.49(7) -0.06(4) 0.24(6) 0.03(4)
F5 0.77(9) 0.14(3) 0.29(4) 0.01(2) 0.30(5) 0.09(4)
F6 0.166(19) 0.36(4) 0.24(2) 0.17(3) -0.028(17) 0.02(2)
F7 0.47(5) 0.22(3) 0.33(4) -0.03(2) 0.29(4) -0.02(3)
F8 0.20(3) 0.69(10) 0.34(5) 0.16(5) -0.05(3) -0.20(4)
O1 0.192(15) 0.116(15) 0.113(12) 0.060(11) -0.005(12) -0.026(13)
O2 0.113(13) 0.156(18) 0.182(18) -0.108(15) -0.049(12) 0.042(12)
C1 0.059(10) 0.088(14) 0.056(9) -0.021(8) 0.027(8) -0.004(9)
C2 0.051(9) 0.071(12) 0.072(10) -0.006(9) 0.025(8) -0.005(8)
C3 0.061(10) 0.072(14) 0.095(13) -0.005(10) 0.036(10) 0.013(9)
C7 0.051(9) 0.057(11) 0.057(9) -0.006(7) 0.004(7) 0.011(8)
C8 0.059(10) 0.059(12) 0.074(11) -0.008(8) 0.007(8) 0.016(8)
C9 0.072(13) 0.090(17) 0.113(16) 0.005(12) 0.032(12) 0.022(11)
C10 0.121(19) 0.12(2) 0.13(2) -0.049(16) 0.010(16) 0.070(17)
C11 0.18(3) 0.16(3) 0.11(2) 0.000(18) -0.024(19) 0.09(2)
C12 0.19(3) 0.060(18) 0.19(3) 0.006(17) 0.07(2) 0.020(17)
C13 0.048(8) 0.046(10) 0.076(10) 0.009(8) 0.006(7) 0.008(7)
C14 0.082(12) 0.082(14) 0.054(9) 0.014(9) -0.010(8) 0.035(10)
C15 0.131(12) 0.118(13) 0.112(12) 0.017(11) 0.031(11) 0.019(11)
C19 0.073(12) 0.063(13) 0.107(15) 0.007(11) 0.021(11) -0.013(10)
C21 0.24(4) 0.10(2) 0.13(2) 0.035(18) 0.06(2) -0.05(2)
C23 0.17(4) 0.24(5) 0.32(6) 0.14(4) -0.01(4) -0.11(4)
C22 0.154(16) 0.155(17) 0.153(16) 0.002(5) 0.035(6) -0.001(5)
C24 0.31(6) 0.28(6) 0.48(9) 0.31(6) 0.21(6) 0.11(5)
C25 0.054(8) 0.037(9) 0.047(8) 0.004(6) 0.001(6) -0.017(7)
C26 0.068(10) 0.076(12) 0.026(7) 0.012(6) 0.014(6) 0.001(8)
C27 0.112(16) 0.118(19) 0.043(9) 0.027(10) 0.016(10) -0.025(14)
C28 0.21(3) 0.11(2) 0.050(11) -0.012(12) -0.015(14) 0.006(19)
C29 0.13(2) 0.18(3) 0.108(18) 0.026(18) 0.068(17) 0.01(2)
C30 0.25(3) 0.090(19) 0.066(13) 0.033(12) 0.031(17) -0.004(19)
C31 0.022(6) 0.090(11) 0.042(7) 0.006(7) -0.003(5) -0.005(7)
C32 0.061(10) 0.066(11) 0.056(9) -0.008(7) 0.021(7) -0.018(8)
C33 0.145(19) 0.048(12) 0.108(15) -0.035(11) 0.073(14) -0.065(12)
C34 0.20(3) 0.034(13) 0.15(2) 0.013(12) 0.09(2) -0.017(14)
C35 0.087(17) 0.12(2) 0.25(4) -0.05(2) 0.04(2) -0.060(16)
C36 0.140(10) 0.139(10) 0.140(10) -0.0001(10) 0.029(2) -0.0002(10)
C37 0.038(7) 0.075(11) 0.040(7) 0.007(7) 0.015(6) -0.017(7)
C38 0.035(7) 0.055(10) 0.063(9) -0.001(7) 0.013(6) -0.007(7)
C39 0.062(11) 0.087(15) 0.075(11) 0.016(10) 0.025(9) -0.022(10)
C40 0.15(2) 0.20(3) 0.105(17) 0.008(18) 0.096(17) -0.03(2)
C41 0.108(17) 0.087(18) 0.16(2) 0.027(15) 0.055(16) -0.042(14)
C42 0.064(13) 0.13(2) 0.136(19) 0.029(16) 0.024(13) -0.022(13)
C43 0.062(10) 0.107(15) 0.037(8) -0.004(9) 0.009(7) 0.038(10)
C44 0.051(9) 0.093(14) 0.054(9) 0.013(9) 0.017(7) 0.013(9)
C45 0.081(14) 0.114(19) 0.101(14) 0.060(14) 0.011(10) 0.025(12)
C46 0.128(8) 0.129(8) 0.128(8) 0.0003(10) 0.0271(19) 0.0001(10)
C47 0.157(11) 0.157(11) 0.157(11) 0.0001(10) 0.033(3) 0.0001(10)
C48 0.103(19) 0.16(3) 0.15(2) 0.07(2) -0.003(17) 0.043(19)
C49 0.038(7) 0.025(8) 0.061(8) -0.009(6) 0.005(6) 0.013(6)
C50 0.100(14) 0.066(13) 0.046(9) 0.011(8) 0.017(9) -0.001(11)
C51 0.095(15) 0.098(17) 0.081(13) 0.002(12) -0.003(11) 0.059(13)
C55 0.050(10) 0.120(18) 0.080(12) -0.034(11) 0.005(9) 0.022(10)
C56 0.041(10) 0.22(3) 0.095(15) -0.062(17) -0.004(10) 0.026(14)
C57 0.085(16) 0.15(3) 0.12(2) -0.020(19) 0.025(14) 0.015(16)
C61 0.085(12) 0.059(11) 0.037(8) -0.010(7) 0.005(7) -0.001(9)
C62 0.056(10) 0.098(15) 0.067(11) -0.031(10) 0.006(8) -0.014(9)
C63 0.096(15) 0.13(2) 0.088(14) -0.060(14) 0.029(12) -0.046(14)
C67 0.051(5) 0.054(6) 0.062(5) 0.004(4) 0.011(4) -0.004(4)
C68 0.044(9) 0.096(15) 0.087(12) -0.002(10) 0.021(8) -0.029(9)
C73 0.052(9) 0.041(11) 0.096(13) -0.026(9) -0.005(9) 0.017(7)
C74 0.108(16) 0.089(16) 0.061(11) -0.025(10) 0.028(11) 0.002(12)
C75 0.14(2) 0.19(3) 0.040(10) -0.026(14) 0.028(12) 0.03(2)
C76 0.21(4) 0.24(4) 0.066(15) 0.01(2) 0.014(19) 0.02(3)
C78 0.23(4) 0.28(5) 0.12(2) -0.07(3) 0.11(3) -0.01(3)
C79 0.047(8) 0.041(9) 0.056(8) 0.002(6) 0.021(7) 0.008(6)
C80 0.049(9) 0.063(11) 0.047(8) -0.012(7) 0.000(7) -0.006(7)
C81 0.041(8) 0.082(13) 0.067(10) 0.002(9) -0.015(7) -0.015(8)
C85 0.055(9) 0.046(9) 0.038(7) 0.000(6) 0.023(6) 0.000(6)
C86 0.029(7) 0.061(10) 0.031(6) -0.006(6) 0.003(5) 0.001(6)
C87 0.038(9) 0.135(19) 0.064(11) -0.020(11) -0.001(7) 0.004(10)
C90 0.083(15) 0.25(4) 0.068(13) -0.045(17) -0.036(11) -0.019(18)
C91 0.063(11) 0.076(14) 0.067(11) 0.000(9) -0.015(8) 0.007(10)
C92 0.085(14) 0.066(15) 0.115(17) -0.012(11) 0.012(12) -0.030(11)
C93 0.19(4) 0.19(4) 0.25(3) -0.01(2) -0.05(3) -0.14(3)
C94 0.23(2) 0.22(2) 0.22(2) -0.003(10) 0.035(10) -0.013(10)
C95 0.25(2) 0.25(2) 0.25(2) 0.002(5) 0.051(7) -0.001(5)
C96 0.12(3) 0.31(6) 0.42(8) 0.12(6) -0.01(4) -0.14(4)
C97 0.067(10) 0.028(9) 0.051(8) 0.006(6) 0.013(7) -0.002(7)
C98 0.047(8) 0.020(8) 0.068(9) -0.002(6) 0.016(7) 0.010(6)
C99 0.096(14) 0.052(12) 0.095(13) 0.002(9) 0.047(11) 0.014(10)
C100 0.064(16) 0.19(3) 0.36(5) 0.11(3) 0.04(2) 0.044(19)
C101 0.116(9) 0.109(9) 0.115(9) 0.002(5) 0.024(5) 0.006(5)
C102 0.23(3) 0.029(14) 0.17(3) -0.025(14) 0.02(2) 0.031(16)
C103 0.046(9) 0.053(11) 0.085(11) 0.004(8) 0.020(8) 0.004(8)
C104 0.058(11) 0.074(14) 0.137(17) -0.017(12) 0.037(11) 0.031(10)
C105 0.12(2) 0.16(3) 0.14(2) -0.01(2) 0.041(18) 0.09(2)
C106 0.068(19) 0.37(7) 0.29(5) -0.03(5) 0.06(3) 0.06(3)
C109 0.050(9) 0.088(13) 0.055(9) -0.018(9) 0.023(7) -0.034(9)
C110 0.082(12) 0.081(14) 0.065(11) -0.027(10) 0.014(9) -0.029(10)
C111 0.107(8) 0.105(8) 0.105(8) -0.007(5) 0.022(5) -0.002(5)
C114 0.12(2) 0.16(3) 0.20(3) -0.12(3) -0.02(2) -0.018(19)
C115 0.067(10) 0.052(10) 0.030(7) 0.010(6) 0.004(6) -0.006(7)
C116 0.067(10) 0.097(15) 0.040(9) 0.009(8) 0.009(7) -0.009(9)
C117 0.099(16) 0.13(2) 0.054(11) 0.025(12) 0.012(10) 0.010(14)
C118 0.15(2) 0.18(3) 0.056(11) 0.023(14) 0.033(13) -0.072(19)
C119 0.17(3) 0.15(3) 0.057(12) 0.008(14) -0.002(14) -0.01(2)
C120 0.115(19) 0.36(5) 0.037(10) 0.003(17) 0.032(11) 0.09(2)
C121 0.048(9) 0.070(13) 0.065(10) 0.019(8) 0.006(7) -0.005(8)
C122 0.067(10) 0.046(11) 0.067(10) 0.000(8) 0.008(8) -0.008(8)
C123 0.100(15) 0.092(17) 0.117(18) 0.003(14) -0.018(14) -0.037(10)
C124 0.151(10) 0.151(10) 0.151(10) -0.0001(10) 0.031(2) 0.0001(10)
C125 0.22(4) 0.17(3) 0.18(3) 0.06(2) 0.04(3) -0.14(3)
C127 0.054(9) 0.060(11) 0.047(8) -0.009(7) 0.011(7) 0.003(7)
C128 0.126(15) 0.016(9) 0.063(10) -0.015(7) 0.025(9) -0.017(8)
C129 0.122(8) 0.122(8) 0.122(8) -0.0002(10) 0.025(2) -0.0001(10)
C132 0.185(13) 0.185(13) 0.185(13) -0.0001(10) 0.038(3) 0.0000(10)
C133 0.040(8) 0.070(11) 0.058(9) 0.021(8) 0.012(7) 0.008(8)
C134 0.063(10) 0.054(10) 0.052(8) 0.013(7) 0.026(7) 0.018(8)
C135 0.060(10) 0.058(12) 0.093(13) 0.023(10) 0.016(9) 0.017(8)
C136 0.096(16) 0.102(19) 0.115(18) 0.025(14) 0.002(13) 0.039(14)
C137 0.053(12) 0.16(2) 0.15(2) 0.030(18) 0.038(13) 0.034(14)
C138 0.13(2) 0.11(2) 0.13(2) -0.024(16) 0.026(16) 0.053(16)
C139 0.054(9) 0.054(10) 0.061(9) -0.002(7) 0.036(7) 0.020(7)
C140 0.072(11) 0.084(14) 0.064(10) 0.011(9) 0.024(9) 0.019(10)
C141 0.084(13) 0.109(18) 0.077(12) 0.001(11) 0.035(10) 0.051(12)
C142 0.099(12) 0.096(12) 0.094(11) -0.015(9) 0.033(9) 0.016(9)
C143 0.095(11) 0.100(12) 0.081(10) -0.010(9) 0.047(9) 0.007(9)
C144 0.130(15) 0.130(15) 0.133(15) -0.009(10) 0.035(10) 0.004(10)
C145 0.052(8) 0.040(8) 0.028(6) 0.004(5) 0.002(5) 0.007(6)
C146 0.036(7) 0.046(9) 0.059(8) -0.007(7) 0.008(6) 0.000(6)
C147 0.039(8) 0.086(14) 0.099(13) 0.011(10) 0.031(8) 0.007(9)
C148 0.049(11) 0.12(2) 0.19(3) 0.014(18) 0.039(14) 0.015(12)
C149 0.084(14) 0.19(3) 0.092(15) -0.012(15) 0.063(12) -0.034(16)
C150 0.066(13) 0.12(2) 0.16(2) -0.046(16) 0.048(13) -0.045(13)
C151 0.111(14) 0.022(9) 0.045(8) 0.016(6) 0.004(8) 0.002(8)
C152 0.076(12) 0.094(15) 0.049(9) 0.016(9) 0.008(8) 0.001(10)
C153 0.132(19) 0.071(15) 0.066(12) 0.035(10) -0.009(12) -0.018(13)
C154 0.30(5) 0.12(3) 0.12(2) 0.06(2) 0.03(3) 0.07(3)
C155 0.16(2) 0.12(2) 0.083(15) 0.021(14) 0.026(15) -0.032(18)
C157 0.075(11) 0.053(11) 0.056(9) 0.016(8) -0.005(8) -0.019(8)
C158 0.063(10) 0.071(13) 0.056(9) 0.010(8) -0.003(8) -0.012(9)
C159 0.090(13) 0.066(13) 0.080(12) 0.016(10) 0.032(10) -0.026(10)
C161 0.15(3) 0.11(2) 0.21(3) 0.05(2) 0.07(2) -0.024(19)
C162 0.14(2) 0.14(3) 0.24(4) 0.06(2) 0.15(3) 0.03(2)
C163 0.027(6) 0.059(9) 0.024(6) -0.001(5) -0.002(5) -0.006(6)
C164 0.053(8) 0.037(9) 0.038(7) 0.002(5) 0.010(6) -0.006(6)
C165 0.103(14) 0.067(13) 0.043(9) -0.009(8) -0.012(9) 0.022(10)
C166 0.099(15) 0.16(2) 0.047(10) 0.005(11) 0.038(10) 0.002(15)
C167 0.15(2) 0.088(17) 0.051(11) -0.011(10) -0.022(11) 0.016(14)
C168 0.22(3) 0.10(2) 0.050(11) -0.016(11) -0.025(14) 0.034(18)
C169 0.038(7) 0.031(8) 0.051(8) -0.019(6) 0.005(6) 0.007(6)
C170 0.036(7) 0.046(9) 0.048(8) 0.007(6) 0.001(6) -0.001(6)
C171 0.036(8) 0.086(14) 0.066(10) 0.003(9) -0.012(7) -0.001(8)
C172 0.041(12) 0.21(4) 0.23(3) 0.00(3) 0.007(16) 0.032(17)
C173 0.104(18) 0.11(2) 0.15(2) 0.004(17) -0.040(16) -0.060(16)
C174 0.070(13) 0.16(2) 0.112(17) 0.065(16) -0.043(12) -0.036(14)
C175 0.026(6) 0.053(9) 0.043(7) 0.015(6) 0.015(5) 0.006(6)
C176 0.047(8) 0.072(11) 0.035(7) 0.019(7) -0.003(6) -0.004(7)
C177 0.039(8) 0.090(14) 0.064(10) 0.010(9) 0.002(7) 0.003(8)
C178 0.152(12) 0.153(12) 0.154(12) 0.000(5) 0.028(5) -0.003(5)
C181 0.042(8) 0.087(13) 0.050(8) -0.001(8) 0.023(7) -0.003(8)
C182 0.084(13) 0.097(15) 0.048(9) -0.022(9) 0.028(9) -0.024(11)
C183 0.089(16) 0.21(3) 0.085(14) 0.000(17) 0.029(12) -0.087(19)
C184 0.14(2) 0.15(3) 0.115(19) -0.017(17) 0.034(16) -0.10(2)
C185 0.28(5) 0.22(4) 0.16(3) 0.06(3) 0.06(3) -0.14(4)
C186 0.080(18) 0.26(5) 0.26(4) -0.09(4) 0.10(2) -0.06(2)
C187 0.065(9) 0.034(9) 0.047(8) -0.010(6) 0.004(7) -0.012(7)
C188 0.087(13) 0.098(16) 0.051(9) -0.028(9) 0.022(9) -0.041(11)
C189 0.124(16) 0.091(15) 0.082(12) -0.012(11) 0.024(11) -0.072(13)
C193 0.304(19) 0.304(19) 0.304(19) 0.0000(7) 0.063(4) 0.0000(7)
C194 0.202(13) 0.202(13) 0.202(13) 0.0000(7) 0.042(3) 0.0000(7)
B1 0.17(3) 0.09(3) 0.09(2) 0.045(18) 0.02(2) -0.02(2)
B2 0.12(2) 0.057(17) 0.078(16) 0.001(12) 0.040(15) 0.011(14)
C4 0.104(13) 0.114(13) 0.114(13) 0.001(9) 0.023(9) 0.013(9)
C5 0.132(15) 0.129(16) 0.132(15) -0.006(10) 0.025(9) 0.005(10)
C6 0.092(11) 0.111(12) 0.112(12) 0.002(9) 0.040(9) 0.001(9)
C107 0.135(15) 0.135(15) 0.136(15) -0.002(5) 0.028(6) 0.003(5)
C108 0.102(11) 0.103(11) 0.101(11) -0.005(5) 0.028(5) 0.003(5)
C112 0.131(16) 0.127(16) 0.123(15) -0.009(9) 0.024(10) 0.001(10)
C113 0.110(13) 0.091(13) 0.100(13) -0.008(9) 0.015(9) -0.007(9)
C126 0.133(15) 0.132(15) 0.133(15) -0.002(5) 0.026(6) -0.003(5)
C130 0.141(16) 0.139(16) 0.139(15) -0.002(5) 0.030(6) 0.001(5)
C131 0.144(15) 0.144(16) 0.146(15) -0.003(5) 0.030(6) -0.002(5)
C156 0.094(9) 0.094(9) 0.094(9) 0.0002(10) 0.019(2) 0.0000(10)
C160 0.100(11) 0.101(11) 0.103(11) 0.002(5) 0.022(5) -0.001(5)
C179 0.108(12) 0.112(12) 0.112(12) 0.000(5) 0.021(5) 0.002(5)
C180 0.069(8) 0.070(9) 0.067(8) -0.002(5) 0.010(5) 0.000(5)
C190 0.103(11) 0.102(11) 0.105(10) -0.003(5) 0.020(5) -0.004(5)
C191 0.109(11) 0.111(11) 0.111(11) 0.000(5) 0.021(5) -0.004(5)
C192 0.141(15) 0.139(14) 0.141(14) -0.001(5) 0.029(6) 0.000(5)
C16A 0.119(11) 0.119(11) 0.119(11) 0.0001(10) 0.025(2) 0.0001(10)
C17A 0.139(10) 0.139(10) 0.139(10) 0.0002(10) 0.029(2) 0.0000(10)
C18A 0.143(10) 0.143(10) 0.143(10) 0.0001(10) 0.030(2) 0.0001(10)
C20A 0.056(8) 0.046(9) 0.059(8) 0.008(7) 0.016(7) -0.009(7)
C52A 0.171(15) 0.171(15) 0.171(15) 0.0000(10) 0.035(3) 0.0002(10)
C53A 0.095(8) 0.095(8) 0.096(8) -0.0001(10) 0.0197(19) 0.0002(10)
C58A 0.18(2) 0.18(2) 0.18(2) -0.002(5) 0.039(7) 0.002(5)
C59A 0.169(18) 0.172(19) 0.170(18) -0.002(5) 0.037(6) 0.001(5)
C60A 0.118(12) 0.120(12) 0.117(12) -0.003(5) 0.029(5) 0.002(5)
C64A 0.121(13) 0.120(13) 0.121(13) -0.002(5) 0.024(5) 0.000(5)
C65A 0.104(11) 0.104(11) 0.100(11) -0.002(5) 0.025(5) -0.001(5)
C66A 0.120(13) 0.119(13) 0.119(13) -0.002(5) 0.025(6) 0.000(5)
C69A 0.065(8) 0.068(8) 0.069(8) -0.003(5) 0.013(5) 0.002(5)
C70A 0.103(11) 0.111(12) 0.109(12) 0.000(5) 0.023(5) 0.000(5)
C71A 0.111(12) 0.115(13) 0.117(12) 0.003(5) 0.028(5) -0.001(5)
C72A 0.17(2) 0.18(2) 0.18(2) 0.004(5) 0.037(7) -0.003(5)
C77A 0.112(12) 0.114(12) 0.111(12) 0.001(5) 0.028(5) 0.000(5)
C82A 0.093(10) 0.096(10) 0.097(11) -0.001(5) 0.015(5) -0.003(5)
C83A 0.104(11) 0.106(11) 0.106(11) -0.002(4) 0.018(5) 0.002(4)
C84A 0.093(9) 0.094(10) 0.090(9) 0.000(5) 0.014(5) 0.001(5)
C88A 0.108(12) 0.111(12) 0.111(12) -0.001(5) 0.019(5) 0.000(5)
C89A 0.110(12) 0.115(12) 0.116(12) -0.001(5) 0.020(5) -0.003(5)
C207 0.135(15) 0.135(15) 0.136(15) -0.002(5) 0.028(6) 0.003(5)
C208 0.102(11) 0.103(11) 0.101(11) -0.005(5) 0.028(5) 0.003(5)
C212 0.131(16) 0.127(16) 0.123(15) -0.009(9) 0.024(10) 0.001(10)
C213 0.110(13) 0.091(13) 0.100(13) -0.008(9) 0.015(9) -0.007(9)
C226 0.133(15) 0.132(15) 0.133(15) -0.002(5) 0.026(6) -0.003(5)
C230 0.141(16) 0.139(16) 0.139(15) -0.002(5) 0.030(6) 0.001(5)
C231 0.144(15) 0.144(16) 0.146(15) -0.003(5) 0.030(6) -0.002(5)
C242 0.099(12) 0.096(12) 0.094(11) -0.015(9) 0.033(9) 0.016(9)
C243 0.095(11) 0.100(12) 0.081(10) -0.010(9) 0.047(9) 0.007(9)
C244 0.130(15) 0.130(15) 0.133(15) -0.009(10) 0.035(10) 0.004(10)
C256 0.094(9) 0.094(9) 0.094(9) 0.0002(10) 0.019(2) 0.0000(10)
C260 0.100(11) 0.101(11) 0.103(11) 0.002(5) 0.022(5) -0.001(5)
C279 0.108(12) 0.112(12) 0.112(12) 0.000(5) 0.021(5) 0.002(5)
C280 0.069(8) 0.070(9) 0.067(8) -0.002(5) 0.010(5) 0.000(5)
C290 0.103(11) 0.102(11) 0.105(10) -0.003(5) 0.020(5) -0.004(5)
C291 0.109(11) 0.111(11) 0.111(11) 0.000(5) 0.021(5) -0.004(5)
C292 0.141(15) 0.139(14) 0.141(14) -0.001(5) 0.029(6) 0.000(5)
C4A 0.104(13) 0.114(13) 0.114(13) 0.001(9) 0.023(9) 0.013(9)
C5A 0.132(15) 0.129(16) 0.132(15) -0.006(10) 0.025(9) 0.005(10)
C6A 0.092(11) 0.111(12) 0.112(12) 0.002(9) 0.040(9) 0.001(9)
C16B 0.119(11) 0.119(11) 0.119(11) 0.0001(10) 0.025(2) 0.0001(10)
C17B 0.139(10) 0.139(10) 0.139(10) 0.0002(10) 0.029(2) 0.0000(10)
C18B 0.143(10) 0.143(10) 0.143(10) 0.0001(10) 0.030(2) 0.0001(10)
C20B 0.056(8) 0.046(9) 0.059(8) 0.008(7) 0.016(7) -0.009(7)
C22B 0.154(16) 0.155(17) 0.153(16) 0.002(5) 0.035(6) -0.001(5)
C53B 0.095(8) 0.095(8) 0.096(8) -0.0001(10) 0.0197(19) 0.0002(10)
C52B 0.171(15) 0.171(15) 0.171(15) 0.0000(10) 0.035(3) 0.0002(10)
C58B 0.18(2) 0.18(2) 0.18(2) -0.002(5) 0.039(7) 0.002(5)
C59B 0.169(18) 0.172(19) 0.170(18) -0.002(5) 0.037(6) 0.001(5)
C60B 0.118(12) 0.120(12) 0.117(12) -0.003(5) 0.029(5) 0.002(5)
C64B 0.121(13) 0.120(13) 0.121(13) -0.002(5) 0.024(5) 0.000(5)
C65B 0.104(11) 0.104(11) 0.100(11) -0.002(5) 0.025(5) -0.001(5)
C66B 0.120(13) 0.119(13) 0.119(13) -0.002(5) 0.025(6) 0.000(5)
C69B 0.065(8) 0.068(8) 0.069(8) -0.003(5) 0.013(5) 0.002(5)
C70B 0.103(11) 0.111(12) 0.109(12) 0.000(5) 0.023(5) 0.000(5)
C71B 0.111(12) 0.115(13) 0.117(12) 0.003(5) 0.028(5) -0.001(5)
C72B 0.17(2) 0.18(2) 0.18(2) 0.004(5) 0.037(7) -0.003(5)
C77B 0.112(12) 0.114(12) 0.111(12) 0.001(5) 0.028(5) 0.000(5)
C82B 0.093(10) 0.096(10) 0.097(11) -0.001(5) 0.015(5) -0.003(5)
C83B 0.104(11) 0.106(11) 0.106(11) -0.002(4) 0.018(5) 0.002(4)
C84B 0.093(9) 0.094(10) 0.090(9) 0.000(5) 0.014(5) 0.001(5)
C88B 0.108(12) 0.111(12) 0.111(12) -0.001(5) 0.019(5) 0.000(5)
C89B 0.110(12) 0.115(12) 0.116(12) -0.001(5) 0.020(5) -0.003(5)
C54 0.146(10) 0.146(10) 0.146(10) -0.0001(10) 0.030(2) 0.0001(10)

loop_
_atom_type_symbol
_atom_type_description
_atom_type_scat_dispersion_real
_atom_type_scat_dispersion_imag
_atom_type_scat_source
C C 0.0033 0.0016 'International Tables Vol C Tables 4.2.6.8 and 6.1.1.4'
H H 0.0000 0.0000 'International Tables Vol C Tables 4.2.6.8 and 6.1.1.4'
B B 0.0013 0.0007 'International Tables Vol C Tables 4.2.6.8 and 6.1.1.4'
O O 0.0106 0.0060 'International Tables Vol C Tables 4.2.6.8 and 6.1.1.4'
F F 0.0171 0.0103 'International Tables Vol C Tables 4.2.6.8 and 6.1.1.4'
Cu Cu 0.3201 1.2651 'International Tables Vol C Tables 4.2.6.8 and 6.1.1.4'

loop_
_geom_angle_atom_site_label_1
_geom_angle_atom_site_label_2
_geom_angle_atom_site_label_3
_geom_angle
C61 Cu1 C26 115.4(6)
C61 Cu1 C25 150.3(6)
C26 Cu1 C25 35.6(5)
C61 Cu1 C31 109.1(7)
C26 Cu1 C31 135.2(6)
C25 Cu1 C31 99.6(6)
C61 Cu1 Cu15 147.5(5)
C26 Cu1 Cu15 87.5(4)
C25 Cu1 Cu15 53.5(4)
C31 Cu1 Cu15 49.8(4)
C61 Cu1 Cu14 47.2(5)
C26 Cu1 Cu14 126.4(4)
C25 Cu1 Cu14 134.4(4)
C31 Cu1 Cu14 81.2(4)
Cu15 Cu1 Cu14 101.02(8)
C13 Cu2 C25 135.9(6)
C13 Cu2 C85 112.6(6)
C25 Cu2 C85 110.5(5)
C13 Cu2 Cu15 159.7(5)
C25 Cu2 Cu15 50.8(4)
C85 Cu2 Cu15 70.0(3)
C13 Cu2 Cu9 107.0(5)
C25 Cu2 Cu9 57.7(4)
C85 Cu2 Cu9 118.9(4)
Cu15 Cu2 Cu9 57.98(7)
C13 Cu2 Cu10 55.3(4)
C25 Cu2 Cu10 107.5(4)
C85 Cu2 Cu10 121.9(4)
Cu15 Cu2 Cu10 105.54(9)
Cu9 Cu2 Cu10 54.50(8)
C13 Cu2 Cu3 46.7(5)
C25 Cu2 Cu3 159.2(4)
C85 Cu2 Cu3 76.4(3)
Cu15 Cu2 Cu3 118.97(8)
Cu9 Cu2 Cu3 101.63(9)
Cu10 Cu2 Cu3 54.76(7)
C13 Cu2 Cu16 107.3(5)
C25 Cu2 Cu16 112.0(4)
C85 Cu2 Cu16 38.5(4)
Cu15 Cu2 Cu16 61.28(6)
Cu9 Cu2 Cu16 86.57(7)
Cu10 Cu2 Cu16 86.83(8)
Cu3 Cu2 Cu16 60.61(6)
C7 Cu3 C13 121.7(6)
C7 Cu3 C91 118.2(7)
C13 Cu3 C91 111.5(7)
C7 Cu3 Cu10 164.1(5)
C13 Cu3 Cu10 59.6(4)
C91 Cu3 Cu10 53.7(5)
C7 Cu3 Cu11 86.1(4)
C13 Cu3 Cu11 152.2(4)
C91 Cu3 Cu11 47.7(5)
Cu10 Cu3 Cu11 94.29(10)
C7 Cu3 Cu4 44.1(5)
C13 Cu3 Cu4 121.9(5)
C91 Cu3 Cu4 123.4(5)
Cu10 Cu3 Cu4 151.01(10)
Cu11 Cu3 Cu4 75.69(8)
C7 Cu3 Cu2 131.1(5)
C13 Cu3 Cu2 46.1(5)
C91 Cu3 Cu2 107.7(5)
Cu10 Cu3 Cu2 62.60(8)
Cu11 Cu3 Cu2 115.71(9)
Cu4 Cu3 Cu2 96.88(9)
C7 Cu3 Cu16 100.6(5)
C13 Cu3 Cu16 109.9(5)
C91 Cu3 Cu16 88.0(6)
Cu10 Cu3 Cu16 92.99(8)
Cu11 Cu3 Cu16 58.35(7)
Cu4 Cu3 Cu16 58.47(7)
Cu2 Cu3 Cu16 63.82(6)
C7 Cu4 C1 142.5(7)
C7 Cu4 C2 114.7(6)
C1 Cu4 C2 30.0(6)
C7 Cu4 Cu3 47.7(5)
C1 Cu4 Cu3 169.9(5)
C2 Cu4 Cu3 158.4(4)
C7 Cu4 Cu16 109.8(5)
C1 Cu4 Cu16 106.0(5)
C2 Cu4 Cu16 135.4(4)
Cu3 Cu4 Cu16 64.46(7)
C7 Cu4 Cu5 159.6(5)
C1 Cu4 Cu5 42.0(5)
C2 Cu4 Cu5 71.9(4)
Cu3 Cu4 Cu5 129.22(9)
Cu16 Cu4 Cu5 65.13(7)
C1 Cu5 C43 140.0(7)
C1 Cu5 C37 120.2(6)
C43 Cu5 C37 98.3(6)
C1 Cu5 Cu12 103.8(5)
C43 Cu5 Cu12 47.7(6)
C37 Cu5 Cu12 131.7(4)
C1 Cu5 C38 104.5(6)
C43 Cu5 C38 104.7(7)
C37 Cu5 C38 29.0(5)
Cu12 Cu5 C38 151.0(3)
C1 Cu5 Cu13 163.6(5)
C43 Cu5 Cu13 53.1(4)
C37 Cu5 Cu13 52.8(4)
Cu12 Cu5 Cu13 79.36(8)
C38 Cu5 Cu13 75.1(3)
C1 Cu5 Cu4 45.5(5)
C43 Cu5 Cu4 121.7(6)
C37 Cu5 Cu4 123.6(4)
Cu12 Cu5 Cu4 74.01(9)
C38 Cu5 Cu4 132.0(3)
Cu13 Cu5 Cu4 122.72(9)
C1 Cu5 Cu16 101.0(5)
C43 Cu5 Cu16 88.4(5)
C37 Cu5 Cu16 90.3(3)
Cu12 Cu5 Cu16 60.92(7)
C38 Cu5 Cu16 118.4(3)
Cu13 Cu5 Cu16 66.16(6)
Cu4 Cu5 Cu16 56.55(7)
C37 Cu6 C31 143.0(7)
C37 Cu6 C85 111.8(6)
C31 Cu6 C85 104.9(6)
C37 Cu6 C32 110.6(6)
C31 Cu6 C32 33.8(6)
C85 Cu6 C32 133.5(5)
C37 Cu6 Cu13 55.7(4)
C31 Cu6 Cu13 115.0(3)
C85 Cu6 Cu13 110.5(4)
C32 Cu6 Cu13 108.6(4)
C37 Cu6 Cu15 157.1(4)
C31 Cu6 Cu15 45.7(4)
C85 Cu6 Cu15 69.3(3)
C32 Cu6 Cu15 79.1(4)
Cu13 Cu6 Cu15 101.82(7)
C37 Cu6 Cu16 101.0(5)
C31 Cu6 Cu16 109.2(4)
C85 Cu6 Cu16 42.4(4)
C32 Cu6 Cu16 141.1(4)
Cu13 Cu6 Cu16 71.05(7)
Cu15 Cu6 Cu16 63.60(6)
C55 Cu7 C50 114.7(8)
C55 Cu7 C49 146.3(7)
C50 Cu7 C49 32.1(6)
C55 Cu7 C31 106.5(6)
C50 Cu7 C31 133.8(6)
C49 Cu7 C31 106.2(5)
C55 Cu7 Cu8 139.2(7)
C50 Cu7 Cu8 72.2(5)
C49 Cu7 Cu8 48.2(4)
C31 Cu7 Cu8 90.4(4)
C55 Cu7 Cu15 111.3(7)
C50 Cu7 Cu15 128.0(5)
C49 Cu7 Cu15 97.9(3)
C31 Cu7 Cu15 44.3(4)
Cu8 Cu7 Cu15 57.22(6)
C49 Cu8 C67 127.5(6)
C49 Cu8 C79 122.0(5)
C67 Cu8 C79 110.4(6)
C49 Cu8 C80 111.5(5)
C67 Cu8 C80 112.9(6)
C79 Cu8 C80 29.1(5)
C49 Cu8 Cu16 118.6(4)
C67 Cu8 Cu16 97.7(4)
C79 Cu8 Cu16 47.7(4)
C80 Cu8 Cu16 76.8(4)
C49 Cu8 Cu15 109.2(4)
C67 Cu8 Cu15 48.8(4)
C79 Cu8 Cu15 110.6(4)
C80 Cu8 Cu15 135.5(4)
Cu16 Cu8 Cu15 68.46(6)
C49 Cu8 Cu7 54.8(4)
C67 Cu8 Cu7 74.4(5)
C79 Cu8 Cu7 168.1(4)
C80 Cu8 Cu7 159.9(4)
Cu16 Cu8 Cu7 121.84(8)
Cu15 Cu8 Cu7 63.83(7)
C49 Cu8 Cu13 47.1(4)
C67 Cu8 Cu13 151.2(4)
C79 Cu8 Cu13 83.7(4)
C80 Cu8 Cu13 91.8(4)
Cu16 Cu8 Cu13 72.83(7)
Cu15 Cu8 Cu13 103.19(8)
Cu7 Cu8 Cu13 87.44(8)
C19 Cu9 C67 151.8(7)
C19 Cu9 C68 122.2(7)
C67 Cu9 C68 33.3(6)
C19 Cu9 C25 114.3(7)
C67 Cu9 C25 93.7(6)
C68 Cu9 C25 116.1(6)
C19 Cu9 Cu10 50.9(6)
C67 Cu9 Cu10 126.8(5)
C68 Cu9 Cu10 131.9(5)
C25 Cu9 Cu10 105.9(4)
C19 Cu9 Cu15 157.7(6)
C67 Cu9 Cu15 48.8(4)
C68 Cu9 Cu15 80.0(4)
C25 Cu9 Cu15 49.0(3)
Cu10 Cu9 Cu15 114.20(10)
C19 Cu9 Cu2 98.9(6)
C67 Cu9 Cu2 103.2(4)
C68 Cu9 Cu2 136.5(4)
C25 Cu9 Cu2 46.9(4)
Cu10 Cu9 Cu2 63.36(9)
Cu15 Cu9 Cu2 59.13(7)
C19 Cu10 C91 144.5(8)
C19 Cu10 C92 118.5(8)
C91 Cu10 C92 32.5(7)
C19 Cu10 C13 117.2(7)
C91 Cu10 C13 98.1(7)
C92 Cu10 C13 120.9(7)
C19 Cu10 Cu9 50.8(6)
C91 Cu10 Cu9 119.2(5)
C92 Cu10 Cu9 125.1(6)
C13 Cu10 Cu9 104.7(4)
C19 Cu10 Cu3 160.5(6)
C91 Cu10 Cu3 50.7(5)
C92 Cu10 Cu3 80.1(6)
C13 Cu10 Cu3 48.8(4)
Cu9 Cu10 Cu3 114.76(10)
C19 Cu10 Cu2 97.9(6)
C91 Cu10 Cu2 105.2(6)
C92 Cu10 Cu2 137.7(6)
C13 Cu10 Cu2 45.2(4)
Cu9 Cu10 Cu2 62.14(8)
Cu3 Cu10 Cu2 62.64(8)
C91 Cu11 C73 146.8(7)
C91 Cu11 C79 109.0(7)
C73 Cu11 C79 103.7(6)
C91 Cu11 Cu17 96.1(6)
C73 Cu11 Cu17 54.6(4)
C79 Cu11 Cu17 150.7(4)
C91 Cu11 Cu3 51.3(5)
C73 Cu11 Cu3 122.5(5)
C79 Cu11 Cu3 108.2(4)
Cu17 Cu11 Cu3 75.70(9)
C91 Cu11 Cu12 160.9(6)
C73 Cu11 Cu12 50.3(5)
C79 Cu11 Cu12 57.5(3)
Cu17 Cu11 Cu12 94.27(11)
Cu3 Cu11 Cu12 116.67(10)
C91 Cu11 Cu16 97.0(6)
C73 Cu11 Cu16 110.2(5)
C79 Cu11 Cu16 45.4(4)
Cu17 Cu11 Cu16 118.35(10)
Cu3 Cu11 Cu16 67.31(7)
Cu12 Cu11 Cu16 63.95(7)
C43 Cu12 C73 157.6(7)
C43 Cu12 C74 123.8(7)
C73 Cu12 C74 33.8(7)
C43 Cu12 C79 102.2(6)
C73 Cu12 C79 97.0(7)
C74 Cu12 C79 126.6(7)
C43 Cu12 Cu5 55.2(5)
C73 Cu12 Cu5 130.1(4)
C74 Cu12 Cu5 122.4(6)
C79 Cu12 Cu5 105.0(4)
C43 Cu12 Cu11 153.7(4)
C73 Cu12 Cu11 48.2(6)
C74 Cu12 Cu11 82.0(6)
C79 Cu12 Cu11 52.5(4)
Cu5 Cu12 Cu11 118.71(9)
C43 Cu12 Cu16 98.2(4)
C73 Cu12 Cu16 103.7(6)
C74 Cu12 Cu16 135.7(6)
C79 Cu12 Cu16 43.0(4)
Cu5 Cu12 Cu16 68.36(7)
Cu11 Cu12 Cu16 59.14(7)
C49 Cu13 C37 130.8(5)
C49 Cu13 C43 135.8(6)
C37 Cu13 C43 93.4(6)
C49 Cu13 C44 118.8(5)
C37 Cu13 C44 102.7(5)
C43 Cu13 C44 30.5(6)
C49 Cu13 Cu6 95.2(4)
C37 Cu13 Cu6 47.6(3)
C43 Cu13 Cu6 121.8(4)
C44 Cu13 Cu6 145.9(4)
C49 Cu13 Cu8 48.5(4)
C37 Cu13 Cu8 124.7(3)
C43 Cu13 Cu8 112.6(6)
C44 Cu13 Cu8 124.7(4)
Cu6 Cu13 Cu8 77.78(7)
C49 Cu13 Cu5 161.1(4)
C37 Cu13 Cu5 50.4(4)
C43 Cu13 Cu5 49.9(4)
C44 Cu13 Cu5 74.3(4)
Cu6 Cu13 Cu5 72.90(7)
Cu8 Cu13 Cu5 113.41(9)
C61 Cu14 C55 154.9(7)
C61 Cu14 C56 164.6(9)
C55 Cu14 C56 36.0(7)
C61 Cu14 C62 32.4(6)
C55 Cu14 C62 169.3(9)
C56 Cu14 C62 140.4(7)
C61 Cu14 Cu1 46.0(5)
C55 Cu14 Cu1 109.4(5)
C56 Cu14 Cu1 137.7(7)
C62 Cu14 Cu1 78.3(5)
C31 Cu15 C67 130.2(6)
C31 Cu15 C25 104.9(5)
C67 Cu15 C25 105.6(6)
C31 Cu15 Cu1 55.8(4)
C67 Cu15 Cu1 121.4(4)
C25 Cu15 Cu1 53.2(4)
C31 Cu15 Cu8 102.2(4)
C67 Cu15 Cu8 53.0(4)
C25 Cu15 Cu8 152.8(4)
Cu1 Cu15 Cu8 148.93(9)
C31 Cu15 Cu9 158.2(4)
C67 Cu15 Cu9 50.6(5)
C25 Cu15 Cu9 60.1(4)
Cu1 Cu15 Cu9 103.71(9)
Cu8 Cu15 Cu9 93.21(8)
C31 Cu15 Cu2 121.5(4)
C67 Cu15 Cu2 108.3(5)
C25 Cu15 Cu2 50.2(4)
Cu1 Cu15 Cu2 95.45(8)
Cu8 Cu15 Cu2 115.52(8)
Cu9 Cu15 Cu2 62.89(8)
C31 Cu15 Cu6 51.2(4)
C67 Cu15 Cu6 129.8(4)
C25 Cu15 Cu6 123.1(4)
Cu1 Cu15 Cu6 99.05(8)
Cu8 Cu15 Cu6 76.90(7)
Cu9 Cu15 Cu6 149.34(9)
Cu2 Cu15 Cu6 94.95(8)
C31 Cu15 Cu7 57.7(4)
C67 Cu15 Cu7 73.2(5)
C25 Cu15 Cu7 137.2(4)
Cu1 Cu15 Cu7 89.98(8)
Cu8 Cu15 Cu7 58.95(6)
Cu9 Cu15 Cu7 121.11(9)
Cu2 Cu15 Cu7 172.26(8)
Cu6 Cu15 Cu7 78.72(7)
C31 Cu15 Cu16 109.9(4)
C67 Cu15 Cu16 90.7(5)
C25 Cu15 Cu16 115.9(4)
Cu1 Cu15 Cu16 147.30(8)
Cu8 Cu15 Cu16 55.48(6)
Cu9 Cu15 Cu16 91.45(8)
Cu2 Cu15 Cu16 65.71(6)
Cu6 Cu15 Cu16 58.91(6)
Cu7 Cu15 Cu16 106.91(7)
C85 Cu16 C79 175.1(6)
C85 Cu16 Cu8 119.9(4)
C79 Cu16 Cu8 55.3(4)
C85 Cu16 Cu11 130.0(4)
C79 Cu16 Cu11 54.4(4)
Cu8 Cu16 Cu11 107.12(8)
C85 Cu16 Cu4 66.5(4)
C79 Cu16 Cu4 118.4(4)
Cu8 Cu16 Cu4 164.14(9)
Cu11 Cu16 Cu4 73.07(8)
C85 Cu16 Cu6 52.7(4)
C79 Cu16 Cu6 123.8(4)
Cu8 Cu16 Cu6 76.43(7)
Cu11 Cu16 Cu6 166.83(9)
Cu4 Cu16 Cu6 99.98(8)
C85 Cu16 Cu12 127.6(4)
C79 Cu16 Cu12 55.9(4)
Cu8 Cu16 Cu12 96.35(7)
Cu11 Cu16 Cu12 56.91(7)
Cu4 Cu16 Cu12 70.16(7)
Cu6 Cu16 Cu12 110.45(8)
C85 Cu16 Cu15 69.3(4)
C79 Cu16 Cu15 106.0(4)
Cu8 Cu16 Cu15 56.06(6)
Cu11 Cu16 Cu15 135.17(8)
Cu4 Cu16 Cu15 134.95(8)
Cu6 Cu16 Cu15 57.50(5)
Cu12 Cu16 Cu15 150.69(8)
C85 Cu16 Cu3 78.9(4)
C79 Cu16 Cu3 104.3(4)
Cu8 Cu16 Cu3 136.38(9)
Cu11 Cu16 Cu3 54.34(6)
Cu4 Cu16 Cu3 57.07(7)
Cu6 Cu16 Cu3 131.49(7)
Cu12 Cu16 Cu3 100.93(8)
Cu15 Cu16 Cu3 106.29(7)
C85 Cu16 Cu5 81.5(4)
C79 Cu16 Cu5 100.3(4)
Cu8 Cu16 Cu5 106.88(8)
Cu11 Cu16 Cu5 101.45(8)
Cu4 Cu16 Cu5 58.32(7)
Cu6 Cu16 Cu5 65.52(6)
Cu12 Cu16 Cu5 50.72(6)
Cu15 Cu16 Cu5 122.75(8)
Cu3 Cu16 Cu5 115.11(8)
C85 Cu16 Cu2 49.6(4)
C79 Cu16 Cu2 129.1(4)
Cu8 Cu16 Cu2 104.47(7)
Cu11 Cu16 Cu2 104.72(8)
Cu4 Cu16 Cu2 90.57(7)
Cu6 Cu16 Cu2 86.24(6)
Cu12 Cu16 Cu2 156.03(9)
Cu15 Cu16 Cu2 53.01(5)
Cu3 Cu16 Cu2 55.57(6)
Cu5 Cu16 Cu2 130.49(7)
O2 Cu17 C7 147.9(7)
O2 Cu17 C8 112.1(7)
C7 Cu17 C8 36.0(6)
O2 Cu17 C73 98.7(7)
C7 Cu17 C73 113.5(6)
C8 Cu17 C73 148.8(7)
O2 Cu17 Cu11 116.9(5)
C7 Cu17 Cu11 85.8(4)
C8 Cu17 Cu11 115.2(5)
C73 Cu17 Cu11 49.7(5)
C151 Cu18 C164 116.3(6)
C151 Cu18 C163 150.4(6)
C164 Cu18 C163 35.0(5)
C151 Cu18 C97 111.2(6)
C164 Cu18 C97 132.4(5)
C163 Cu18 C97 97.9(5)
C151 Cu18 Cu32 148.3(5)
C164 Cu18 Cu32 85.9(4)
C163 Cu18 Cu32 52.1(3)
C97 Cu18 Cu32 51.5(4)
C151 Cu18 Cu31 47.5(5)
C164 Cu18 Cu31 132.7(4)
C163 Cu18 Cu31 137.0(3)
C97 Cu18 Cu31 81.9(4)
Cu32 Cu18 Cu31 100.83(8)
C127 Cu19 C163 131.5(6)
C127 Cu19 C169 118.8(6)
C163 Cu19 C169 108.6(5)
C127 Cu19 Cu32 158.5(4)
C163 Cu19 Cu32 49.2(4)
C169 Cu19 Cu32 70.5(4)
C127 Cu19 Cu20 48.5(4)
C163 Cu19 Cu20 159.7(3)
C169 Cu19 Cu20 79.6(4)
Cu32 Cu19 Cu20 121.68(8)
C127 Cu19 Cu27 54.3(4)
C163 Cu19 Cu27 104.4(4)
C169 Cu19 Cu27 126.5(3)
Cu32 Cu19 Cu27 104.28(8)
Cu20 Cu19 Cu27 57.60(6)
C127 Cu19 Cu26 104.7(4)
C163 Cu19 Cu26 56.7(3)
C169 Cu19 Cu26 118.3(3)
Cu32 Cu19 Cu26 55.91(6)
Cu20 Cu19 Cu26 103.02(7)
Cu27 Cu19 Cu26 53.45(6)
C127 Cu19 Cu33 111.7(4)
C163 Cu19 Cu33 110.6(4)
C169 Cu19 Cu33 40.2(3)
Cu32 Cu19 Cu33 61.45(6)
Cu20 Cu19 Cu33 63.31(6)
Cu27 Cu19 Cu33 89.12(7)
Cu26 Cu19 Cu33 85.36(6)
C121 Cu20 C127 122.9(6)
C121 Cu20 C133 123.2(6)
C127 Cu20 C133 106.1(6)
C121 Cu20 Cu28 88.4(5)
C127 Cu20 Cu28 148.7(4)
C133 Cu20 Cu28 48.8(5)
C121 Cu20 Cu27 168.2(5)
C127 Cu20 Cu27 56.2(4)
C133 Cu20 Cu27 52.2(4)
Cu28 Cu20 Cu27 93.50(8)
C121 Cu20 Cu19 127.7(5)
C127 Cu20 Cu19 47.2(5)
C133 Cu20 Cu19 105.9(4)
Cu28 Cu20 Cu19 114.55(8)
Cu27 Cu20 Cu19 61.68(6)
C121 Cu20 Cu21 44.9(5)
C127 Cu20 Cu21 123.6(4)
C133 Cu20 Cu21 125.1(5)
Cu28 Cu20 Cu21 76.35(7)
Cu27 Cu20 Cu21 146.71(9)
Cu19 Cu20 Cu21 93.44(8)
C121 Cu20 Cu33 100.4(5)
C127 Cu20 Cu33 109.0(5)
C133 Cu20 Cu33 87.8(5)
Cu28 Cu20 Cu33 58.81(6)
Cu27 Cu20 Cu33 90.48(7)
Cu19 Cu20 Cu33 61.88(6)
Cu21 Cu20 Cu33 56.99(6)
C121 Cu21 C181 140.7(7)
C121 Cu21 C182 114.3(7)
C181 Cu21 C182 27.9(6)
C121 Cu21 C169 116.3(5)
C181 Cu21 C169 100.0(5)
C182 Cu21 C169 118.1(6)
C121 Cu21 Cu33 111.2(5)
C181 Cu21 Cu33 105.9(5)
C182 Cu21 Cu33 133.8(5)
C169 Cu21 Cu33 41.6(3)
C121 Cu21 Cu20 47.5(5)
C181 Cu21 Cu20 171.4(5)
C182 Cu21 Cu20 160.6(5)
C169 Cu21 Cu20 73.8(3)
Cu33 Cu21 Cu20 65.49(7)
C121 Cu21 Cu22 159.6(5)
C181 Cu21 Cu22 42.0(5)
C182 Cu21 Cu22 69.7(4)
C169 Cu21 Cu22 74.9(3)
Cu33 Cu21 Cu22 64.76(7)
Cu20 Cu21 Cu22 129.56(9)
C121 Cu21 Cu34 41.7(5)
C181 Cu21 Cu34 119.5(5)
C182 Cu21 Cu34 108.1(5)
C169 Cu21 Cu34 133.3(3)
Cu33 Cu21 Cu34 100.10(8)
Cu20 Cu21 Cu34 63.93(7)
Cu22 Cu21 Cu34 117.99(9)
C181 Cu22 C109 140.1(7)
C181 Cu22 C103 120.4(6)
C109 Cu22 C103 97.2(7)
C181 Cu22 Cu29 103.5(5)
C109 Cu22 Cu29 50.1(5)
C103 Cu22 Cu29 132.0(4)
C181 Cu22 Cu30 165.3(4)
C109 Cu22 Cu30 52.4(4)
C103 Cu22 Cu30 52.8(4)
Cu29 Cu22 Cu30 79.80(8)
C181 Cu22 Cu21 45.7(5)
C109 Cu22 Cu21 124.3(5)
C103 Cu22 Cu21 123.3(5)
Cu29 Cu22 Cu21 74.28(8)
Cu30 Cu22 Cu21 124.00(9)
C181 Cu22 Cu33 100.7(4)
C109 Cu22 Cu33 90.4(4)
C103 Cu22 Cu33 91.5(4)
Cu29 Cu22 Cu33 60.14(6)
Cu30 Cu22 Cu33 68.21(6)
Cu21 Cu22 Cu33 55.81(6)
C103 Cu23 C97 139.2(6)
C103 Cu23 C169 114.4(6)
C97 Cu23 C169 105.7(5)
C103 Cu23 C98 111.7(6)
C97 Cu23 C98 30.2(5)
C169 Cu23 C98 126.7(5)
C103 Cu23 Cu30 54.9(5)
C97 Cu23 Cu30 117.2(4)
C169 Cu23 Cu30 111.0(3)
C98 Cu23 Cu30 116.8(4)
C103 Cu23 Cu32 156.5(5)
C97 Cu23 Cu32 48.5(4)
C169 Cu23 Cu32 69.5(3)
C98 Cu23 Cu32 78.7(3)
Cu30 Cu23 Cu32 101.69(7)
C103 Cu23 Cu33 103.4(5)
C97 Cu23 Cu33 111.4(4)
C169 Cu23 Cu33 42.3(3)
C98 Cu23 Cu33 141.5(3)
Cu30 Cu23 Cu33 71.75(7)
Cu32 Cu23 Cu33 62.90(6)
C157 Cu24 C187 145.1(6)
C157 Cu24 C188 112.6(7)
C187 Cu24 C188 33.1(6)
C157 Cu24 C97 106.8(6)
C187 Cu24 C97 104.9(5)
C188 Cu24 C97 128.6(6)
C157 Cu24 Cu25 144.5(6)
C187 Cu24 Cu25 48.3(4)
C188 Cu24 Cu25 76.5(6)
C97 Cu24 Cu25 90.1(3)
C157 Cu24 Cu32 115.4(5)
C187 Cu24 Cu32 97.2(4)
C188 Cu24 Cu32 130.1(5)
C97 Cu24 Cu32 45.0(3)
Cu25 Cu24 Cu32 56.62(6)
C187 Cu25 C145 126.1(6)
C187 Cu25 C175 125.5(5)
C145 Cu25 C175 108.3(5)
C187 Cu25 Cu32 109.5(4)
C145 Cu25 Cu32 49.8(4)
C175 Cu25 Cu32 107.8(4)
C187 Cu25 Cu33 120.4(4)
C145 Cu25 Cu33 97.6(4)
C175 Cu25 Cu33 46.9(3)
Cu32 Cu25 Cu33 67.08(6)
C187 Cu25 Cu30 47.6(4)
C145 Cu25 Cu30 153.1(4)
C175 Cu25 Cu30 85.5(3)
Cu32 Cu25 Cu30 104.46(8)
Cu33 Cu25 Cu30 74.66(7)
C187 Cu25 Cu24 54.1(4)
C145 Cu25 Cu24 73.8(4)
C175 Cu25 Cu24 169.3(3)
Cu32 Cu25 Cu24 65.11(7)
Cu33 Cu25 Cu24 122.78(8)
Cu30 Cu25 Cu24 88.60(8)
C139 Cu26 C145 155.1(6)
C139 Cu26 C146 125.9(6)
C145 Cu26 C146 33.4(5)
C139 Cu26 C163 110.1(6)
C145 Cu26 C163 94.8(5)
C146 Cu26 C163 117.5(5)
C139 Cu26 Cu27 50.2(4)
C145 Cu26 Cu27 128.2(4)
C146 Cu26 Cu27 136.1(4)
C163 Cu26 Cu27 99.6(3)
C139 Cu26 Cu32 153.9(5)
C145 Cu26 Cu32 49.6(4)
C146 Cu26 Cu32 80.2(4)
C163 Cu26 Cu32 47.8(3)
Cu27 Cu26 Cu32 113.12(8)
C139 Cu26 Cu19 96.4(4)
C145 Cu26 Cu19 102.5(4)
C146 Cu26 Cu19 135.8(4)
C163 Cu26 Cu19 43.8(3)
Cu27 Cu26 Cu19 60.76(7)
Cu32 Cu26 Cu19 58.41(6)
C139 Cu27 C133 143.3(6)
C139 Cu27 C127 118.7(6)
C133 Cu27 C127 97.9(5)
C139 Cu27 C134 116.5(6)
C133 Cu27 C134 32.2(5)
C127 Cu27 C134 121.5(6)
C139 Cu27 Cu26 50.0(4)
C133 Cu27 Cu26 118.6(5)
C127 Cu27 Cu26 108.7(4)
C134 Cu27 Cu26 120.9(4)
C139 Cu27 Cu20 161.0(4)
C133 Cu27 Cu20 51.1(4)
C127 Cu27 Cu20 48.7(4)
C134 Cu27 Cu20 81.1(4)
Cu26 Cu27 Cu20 115.97(9)
C139 Cu27 Cu19 100.3(4)
C133 Cu27 Cu19 104.1(4)
C127 Cu27 Cu19 46.0(4)
C134 Cu27 Cu19 136.0(4)
Cu26 Cu27 Cu19 65.78(7)
Cu20 Cu27 Cu19 60.72(6)
C133 Cu28 C115 148.7(6)
C133 Cu28 C175 107.0(5)
C115 Cu28 C175 103.4(5)
C133 Cu28 Cu34 100.7(5)
C115 Cu28 Cu34 53.6(4)
C175 Cu28 Cu34 147.3(3)
C133 Cu28 Cu20 53.7(4)
C115 Cu28 Cu20 122.5(4)
C175 Cu28 Cu20 107.9(3)
Cu34 Cu28 Cu20 75.18(8)
C133 Cu28 Cu29 159.3(4)
C115 Cu28 Cu29 51.5(5)
C175 Cu28 Cu29 55.4(3)
Cu34 Cu28 Cu29 93.63(9)
Cu20 Cu28 Cu29 117.42(9)
C133 Cu28 Cu33 97.6(4)
C115 Cu28 Cu33 109.4(5)
C175 Cu28 Cu33 44.2(3)
Cu34 Cu28 Cu33 115.84(9)
Cu20 Cu28 Cu33 68.26(7)
Cu29 Cu28 Cu33 62.46(7)
C109 Cu29 C115 156.1(6)
C109 Cu29 C116 123.5(6)
C115 Cu29 C116 32.6(6)
C109 Cu29 C175 102.6(5)
C115 Cu29 C175 99.0(5)
C116 Cu29 C175 127.8(6)
C109 Cu29 Cu22 54.3(5)
C115 Cu29 Cu22 128.9(4)
C116 Cu29 Cu22 121.1(5)
C175 Cu29 Cu22 104.6(3)
C109 Cu29 Cu28 156.4(4)
C115 Cu29 Cu28 47.4(4)
C116 Cu29 Cu28 79.9(5)
C175 Cu29 Cu28 54.8(4)
Cu22 Cu29 Cu28 119.57(9)
C109 Cu29 Cu33 99.1(5)
C115 Cu29 Cu33 103.7(4)
C116 Cu29 Cu33 134.0(5)
C175 Cu29 Cu33 43.3(3)
Cu22 Cu29 Cu33 68.43(7)
Cu28 Cu29 Cu33 60.33(6)
C187 Cu30 C109 137.3(6)
C187 Cu30 C103 126.2(6)
C109 Cu30 C103 96.2(6)
C187 Cu30 C110 118.8(6)
C109 Cu30 C110 28.0(6)
C103 Cu30 C110 106.8(6)
C187 Cu30 Cu23 94.3(4)
C109 Cu30 Cu23 122.6(4)
C103 Cu30 Cu23 46.8(4)
C110 Cu30 Cu23 146.9(4)
C187 Cu30 Cu25 49.8(4)
C109 Cu30 Cu25 113.5(5)
C103 Cu30 Cu25 124.1(5)
C110 Cu30 Cu25 121.8(5)
Cu23 Cu30 Cu25 77.49(7)
C187 Cu30 Cu22 161.4(4)
C109 Cu30 Cu22 51.0(4)
C103 Cu30 Cu22 53.0(4)
C110 Cu30 Cu22 75.1(4)
Cu23 Cu30 Cu22 72.40(7)
Cu25 Cu30 Cu22 113.15(9)
C157 Cu31 C151 158.3(6)
C157 Cu31 C158 34.1(6)
C151 Cu31 C158 166.9(6)
C157 Cu31 C152 168.4(7)
C151 Cu31 C152 31.2(6)
C158 Cu31 C152 138.0(6)
C157 Cu31 Cu18 113.9(5)
C151 Cu31 Cu18 45.1(4)
C158 Cu31 Cu18 144.1(5)
C152 Cu31 Cu18 76.2(5)
C145 Cu32 C163 109.8(5)
C145 Cu32 C97 128.9(6)
C163 Cu32 C97 104.9(5)
C145 Cu32 Cu18 120.3(4)
C163 Cu32 Cu18 54.1(4)
C97 Cu32 Cu18 57.4(4)
C145 Cu32 Cu25 50.7(3)
C163 Cu32 Cu25 152.7(4)
C97 Cu32 Cu25 102.4(4)
Cu18 Cu32 Cu25 148.55(9)
C145 Cu32 Cu26 51.4(4)
C163 Cu32 Cu26 61.8(4)
C97 Cu32 Cu26 157.9(4)
Cu18 Cu32 Cu26 101.88(8)
Cu25 Cu32 Cu26 92.37(7)
C145 Cu32 Cu19 110.7(4)
C163 Cu32 Cu19 48.3(4)
C97 Cu32 Cu19 120.4(4)
Cu18 Cu32 Cu19 96.38(7)
Cu25 Cu32 Cu19 115.06(7)
Cu26 Cu32 Cu19 65.69(7)
C145 Cu32 Cu23 126.6(4)
C163 Cu32 Cu23 121.8(3)
C97 Cu32 Cu23 50.5(4)
Cu18 Cu32 Cu23 101.44(8)
Cu25 Cu32 Cu23 76.17(7)
Cu26 Cu32 Cu23 151.03(9)
Cu19 Cu32 Cu23 94.83(7)
C145 Cu32 Cu24 70.1(4)
C163 Cu32 Cu24 140.1(4)
C97 Cu32 Cu24 59.2(4)
Cu18 Cu32 Cu24 90.36(8)
Cu25 Cu32 Cu24 58.27(6)
Cu26 Cu32 Cu24 118.28(8)
Cu19 Cu32 Cu24 171.33(8)
Cu23 Cu32 Cu24 78.43(7)
C145 Cu32 Cu33 90.1(4)
C163 Cu32 Cu33 111.9(4)
C97 Cu32 Cu33 110.3(4)
Cu18 Cu32 Cu33 148.85(8)
Cu25 Cu32 Cu33 56.49(5)
Cu26 Cu32 Cu33 91.54(7)
Cu19 Cu32 Cu33 63.62(6)
Cu23 Cu32 Cu33 59.86(6)
Cu24 Cu32 Cu33 107.96(7)
C169 Cu33 C175 175.0(6)
C169 Cu33 Cu25 120.6(4)
C175 Cu33 Cu25 54.5(4)
C169 Cu33 Cu28 128.5(4)
C175 Cu33 Cu28 56.0(4)
Cu25 Cu33 Cu28 108.55(7)
C169 Cu33 Cu21 64.5(4)
C175 Cu33 Cu21 120.4(4)
Cu25 Cu33 Cu21 162.21(9)
Cu28 Cu33 Cu21 73.72(7)
C169 Cu33 Cu29 128.1(4)
C175 Cu33 Cu29 55.3(3)
Cu25 Cu33 Cu29 94.08(7)
Cu28 Cu33 Cu29 57.20(6)
Cu21 Cu33 Cu29 72.02(7)
C169 Cu33 Cu23 53.8(4)
C175 Cu33 Cu23 122.5(4)
Cu25 Cu33 Cu23 74.81(7)
Cu28 Cu33 Cu23 166.88(8)
Cu21 Cu33 Cu23 99.20(8)
Cu29 Cu33 Cu23 110.39(8)
C169 Cu33 Cu32 70.5(4)
C175 Cu33 Cu32 104.8(3)
Cu25 Cu33 Cu32 56.43(5)
Cu28 Cu33 Cu32 135.43(7)
Cu21 Cu33 Cu32 134.37(8)
Cu29 Cu33 Cu32 149.21(8)
Cu23 Cu33 Cu32 57.24(5)
C169 Cu33 Cu19 50.2(4)
C175 Cu33 Cu19 128.8(4)
Cu25 Cu33 Cu19 107.05(7)
Cu28 Cu33 Cu19 102.87(7)
Cu21 Cu33 Cu19 89.19(7)
Cu29 Cu33 Cu19 155.34(8)
Cu23 Cu33 Cu19 87.82(6)
Cu32 Cu33 Cu19 54.93(5)
C169 Cu33 Cu20 78.9(4)
C175 Cu33 Cu20 104.4(4)
Cu25 Cu33 Cu20 138.32(8)
Cu28 Cu33 Cu20 52.93(6)
Cu21 Cu33 Cu20 57.52(6)
Cu29 Cu33 Cu20 100.83(7)
Cu23 Cu33 Cu20 132.65(7)
Cu32 Cu33 Cu20 107.43(7)
Cu19 Cu33 Cu20 54.81(5)
C169 Cu33 Cu22 81.8(4)
C175 Cu33 Cu22 99.7(4)
Cu25 Cu33 Cu22 103.33(7)
Cu28 Cu33 Cu22 102.22(7)
Cu21 Cu33 Cu22 59.44(6)
Cu29 Cu33 Cu22 51.43(6)
Cu23 Cu33 Cu22 64.74(6)
Cu32 Cu33 Cu22 121.56(8)
Cu19 Cu33 Cu22 131.42(7)
Cu20 Cu33 Cu22 116.44(7)
O1 Cu34 C121 146.0(8)
O1 Cu34 C115 97.2(7)
C121 Cu34 C115 116.8(6)
O1 Cu34 C122 110.9(7)
C121 Cu34 C122 35.2(6)
C115 Cu34 C122 151.3(6)
O1 Cu34 Cu28 118.3(6)
C121 Cu34 Cu28 87.2(4)
C115 Cu34 Cu28 49.0(4)
C122 Cu34 Cu28 116.6(5)
O1 Cu34 Cu21 166.5(7)
C121 Cu34 Cu21 38.2(5)
C115 Cu34 Cu21 80.7(4)
C122 Cu34 Cu21 70.7(5)
Cu28 Cu34 Cu21 70.33(7)
B2 F5 F7 44.5(18)
B2 F7 F5 38.5(16)
C194 O1 Cu34 127(2)
C193 O2 Cu17 130(3)
C2 C1 Cu5 171.6(16)
C2 C1 Cu4 95.1(14)
Cu5 C1 Cu4 92.5(7)
C1 C2 C3 173.6(19)
C1 C2 Cu4 54.9(11)
C3 C2 Cu4 131.2(13)
C4A C3 C4 47(4)
C4A C3 C2 113(4)
C4 C3 C2 111.0(18)
C4A C3 C5 65(5)
C4 C3 C5 110(2)
C2 C3 C5 107(2)
C4A C3 C6 140(5)
C4 C3 C6 117(2)
C2 C3 C6 106.6(18)
C5 C3 C6 105(2)
C4A C3 C5A 100(6)
C4 C3 C5A 139(5)
C2 C3 C5A 104(4)
C5 C3 C5A 37(4)
C6 C3 C5A 70(4)
C4A C3 C6A 101(6)
C4 C3 C6A 55(3)
C2 C3 C6A 105(3)
C5 C3 C6A 148(3)
C6 C3 C6A 68(3)
C5A C3 C6A 134(5)
C8 C7 Cu4 154.6(14)
C8 C7 Cu3 117.2(13)
Cu4 C7 Cu3 88.2(6)
C8 C7 Cu17 73.0(10)
Cu4 C7 Cu17 103.0(7)
Cu3 C7 Cu17 99.4(6)
C7 C8 C9 160.7(18)
C7 C8 Cu17 71.1(10)
C9 C8 Cu17 128.2(14)
C8 C9 C10 111.7(19)
C8 C9 C11 105.9(19)
C10 C9 C11 108.0(19)
C8 C9 C12 109.4(17)
C10 C9 C12 108(2)
C11 C9 C12 114(2)
C14 C13 Cu2 132.6(15)
C14 C13 Cu3 139.6(15)
Cu2 C13 Cu3 87.2(6)
C14 C13 Cu10 115.5(14)
Cu2 C13 Cu10 79.5(5)
Cu3 C13 Cu10 71.6(5)
C13 C14 C15 177(2)
C16A C15 C18B 129(4)
C16A C15 C14 111(4)
C18B C15 C14 108(3)
C16A C15 C17A 93(5)
C18B C15 C17A 51(3)
C14 C15 C17A 96(4)
C16A C15 C18A 138(5)
C18B C15 C18A 48(3)
C14 C15 C18A 108(4)
C17A C15 C18A 99(4)
C16A C15 C17B 39(3)
C18B C15 C17B 99(3)
C14 C15 C17B 107(3)
C17A C15 C17B 55(3)
C18A C15 C17B 138(4)
C16A C15 C16B 71(4)
C18B C15 C16B 122(3)
C14 C15 C16B 111(2)
C17A C15 C16B 153(4)
C18A C15 C16B 80(4)
C17B C15 C16B 109(3)
C20A C19 C20B 55.7(19)
C20A C19 Cu9 149(2)
C20B C19 Cu9 132.2(17)
C20A C19 Cu10 133(2)
C20B C19 Cu10 99.2(16)
Cu9 C19 Cu10 78.2(7)
C23 C21 C22 123(4)
C23 C21 C24 99(3)
C22 C21 C24 107(3)
C23 C21 C20A 110(3)
C22 C21 C20A 109(2)
C24 C21 C20A 106(3)
C23 C21 C22B 91(3)
C22 C21 C22B 44(3)
C24 C21 C22B 148(3)
C20A C21 C22B 99(3)
C26 C25 Cu2 141.0(13)
C26 C25 Cu1 70.7(10)
Cu2 C25 Cu1 132.7(7)
C26 C25 Cu15 139.2(13)
Cu2 C25 Cu15 79.0(5)
Cu1 C25 Cu15 73.3(5)
C26 C25 Cu9 118.3(11)
Cu2 C25 Cu9 75.4(4)
Cu1 C25 Cu9 127.3(7)
Cu15 C25 Cu9 70.9(4)
C25 C26 C27 157.4(18)
C25 C26 Cu1 73.7(9)
C27 C26 Cu1 127.4(14)
C26 C27 C28 109.2(17)
C26 C27 C29 109.1(17)
C28 C27 C29 112(2)
C26 C27 C30 107.0(17)
C28 C27 C30 108(2)
C29 C27 C30 112(2)
C32 C31 Cu15 157.0(12)
C32 C31 Cu1 128.3(12)
Cu15 C31 Cu1 74.4(5)
C32 C31 Cu6 76.9(9)
Cu15 C31 Cu6 83.1(6)
Cu1 C31 Cu6 136.4(8)
C32 C31 Cu7 94.3(11)
Cu15 C31 Cu7 78.1(4)
Cu1 C31 Cu7 110.4(5)
Cu6 C31 Cu7 100.5(5)
C31 C32 C33 165.3(16)
C31 C32 Cu6 69.2(10)
C33 C32 Cu6 125.4(11)
C35 C33 C34 110.5(19)
C35 C33 C32 108(2)
C34 C33 C32 110.0(16)
C35 C33 C36 115(2)
C34 C33 C36 109(2)
C32 C33 C36 104.5(16)
C38 C37 Cu6 148.7(12)
C38 C37 Cu5 93.4(11)
Cu6 C37 Cu5 100.1(7)
C38 C37 Cu13 134.1(12)
Cu6 C37 Cu13 76.7(4)
Cu5 C37 Cu13 76.9(5)
C37 C38 C39 179.0(19)
C37 C38 Cu5 57.6(10)
C39 C38 Cu5 121.6(12)
C38 C39 C42 108.4(15)
C38 C39 C41 109.2(16)
C42 C39 C41 109.6(18)
C38 C39 C40 109.6(16)
C42 C39 C40 108.9(19)
C41 C39 C40 111.1(18)
C44 C43 Cu12 148.6(16)
C44 C43 Cu5 134.2(17)
Cu12 C43 Cu5 77.1(6)
C44 C43 Cu13 85.8(12)
Cu12 C43 Cu13 107.6(8)
Cu5 C43 Cu13 77.0(5)
C43 C44 C45 175.1(17)
C43 C44 Cu13 63.7(9)
C45 C44 Cu13 120.4(14)
C48 C45 C46 114(2)
C48 C45 C44 107.4(19)
C46 C45 C44 106.1(19)
C48 C45 C47 112(2)
C46 C45 C47 109(2)
C44 C45 C47 107.8(19)
C50 C49 Cu13 153.7(14)
C50 C49 Cu8 121.7(13)
Cu13 C49 Cu8 84.5(5)
C50 C49 Cu7 70.2(10)
Cu13 C49 Cu7 122.8(6)
Cu8 C49 Cu7 77.0(5)
C49 C50 C51 162.2(17)
C49 C50 Cu7 77.7(11)
C51 C50 Cu7 119.7(12)
C52A C51 C53A 108(3)
C52A C51 C53B 53(4)
C53A C51 C53B 72(4)
C52A C51 C50 111(3)
C53A C51 C50 115.4(19)
C53B C51 C50 92(4)
C52A C51 C54 115(3)
C53A C51 C54 101.6(19)
C53B C51 C54 161(4)
C50 C51 C54 106.2(18)
C52A C51 C52B 30(3)
C53A C51 C52B 133(6)
C53B C51 C52B 82(3)
C50 C51 C52B 104(6)
C54 C51 C52B 91(3)
C56 C55 Cu7 177.2(17)
C56 C55 Cu14 76.0(12)
Cu7 C55 Cu14 106.8(8)
C55 C56 C57 166(2)
C55 C56 Cu14 67.9(11)
C57 C56 Cu14 126.1(16)
C60B C57 C58A 78(5)
C60B C57 C59B 107(3)
C58A C57 C59B 141(5)
C60B C57 C59A 153(5)
C58A C57 C59A 102(6)
C59B C57 C59A 55(4)
C60B C57 C60A 53(3)
C58A C57 C60A 131(6)
C59B C57 C60A 67(4)
C59A C57 C60A 122(6)
C60B C57 C56 111(3)
C58A C57 C56 106(5)
C59B C57 C56 107(3)
C59A C57 C56 95(4)
C60A C57 C56 91(3)
C60B C57 C58B 118(3)
C58A C57 C58B 42(4)
C59B C57 C58B 111(3)
C59A C57 C58B 61(4)
C60A C57 C58B 167(4)
C56 C57 C58B 101(3)
C62 C61 Cu1 175.0(16)
C62 C61 Cu14 89.5(13)
Cu1 C61 Cu14 86.9(6)
C61 C62 C63 170(2)
C61 C62 Cu14 58.2(10)
C63 C62 Cu14 132.2(16)
C62 C63 C64A 108(2)
C62 C63 C65B 113(3)
C64A C63 C65B 132(3)
C62 C63 C66B 111(3)
C64A C63 C66B 63(3)
C65B C63 C66B 120(4)
C62 C63 C65A 107(3)
C64A C63 C65A 108(3)
C65B C63 C65A 37(2)
C66B C63 C65A 142(3)
C62 C63 C66A 108(2)
C64A C63 C66A 107(3)
C65B C63 C66A 82(3)
C66B C63 C66A 45(3)
C65A C63 C66A 118(3)
C62 C63 C64B 103(3)
C64A C63 C64B 44(2)
C65B C63 C64B 101(3)
C66B C63 C64B 107(3)
C65A C63 C64B 67(3)
C66A C63 C64B 144(3)
C68 C67 Cu15 149.7(14)
C68 C67 Cu9 80.4(13)
Cu15 C67 Cu9 80.7(6)
C68 C67 Cu8 131.8(14)
Cu15 C67 Cu8 78.2(5)
Cu9 C67 Cu8 130.9(8)
C67 C68 C69B 162(3)
C67 C68 C69A 166(2)
C69B C68 C69A 27.2(17)
C67 C68 Cu9 66.3(11)
C69B C68 Cu9 124.0(18)
C69A C68 Cu9 118(2)
C74 C73 Cu11 160.5(15)
C74 C73 Cu12 79.8(13)
Cu11 C73 Cu12 81.5(6)
C74 C73 Cu17 121.0(15)
Cu11 C73 Cu17 75.7(7)
Cu12 C73 Cu17 129.9(8)
C73 C74 C75 166(2)
C73 C74 Cu12 66.4(11)
C75 C74 Cu12 127.2(19)
C74 C75 C77B 114(2)
C74 C75 C76 108(2)
C77B C75 C76 97(3)
C74 C75 C77A 108(3)
C77B C75 C77A 45(3)
C76 C75 C77A 136(3)
C74 C75 C78 106(2)
C77B C75 C78 126(3)
C76 C75 C78 103(2)
C77A C75 C78 89(3)
C80 C79 Cu16 168.1(13)
C80 C79 Cu8 91.3(10)
Cu16 C79 Cu8 77.1(5)
C80 C79 Cu11 111.5(12)
Cu16 C79 Cu11 80.3(5)
Cu8 C79 Cu11 149.7(7)
C80 C79 Cu12 104.3(11)
Cu16 C79 Cu12 81.2(5)
Cu8 C79 Cu12 125.1(7)
Cu11 C79 Cu12 69.9(4)
C79 C80 C81 170.9(17)
C79 C80 Cu8 59.6(9)
C81 C80 Cu8 129.5(12)
C80 C81 C82B 110(3)
C80 C81 C83A 110(2)
C82B C81 C83A 138(3)
C80 C81 C84A 109.9(18)
C82B C81 C84A 73(3)
C83A C81 C84A 106(2)
C80 C81 C82A 108.7(19)
C82B C81 C82A 32(3)
C83A C81 C82A 118(2)
C84A C81 C82A 103(2)
C80 C81 C83B 108(3)
C82B C81 C83B 103(4)
C83A C81 C83B 50(3)
C84A C81 C83B 140(3)
C82A C81 C83B 73(3)
C80 C81 C84B 108(2)
C82B C81 C84B 119(3)
C83A C81 C84B 60(3)
C84A C81 C84B 50(2)
C82A C81 C84B 140(3)
C83B C81 C84B 108(3)
C86 C85 Cu16 170.4(12)
C86 C85 Cu6 103.2(11)
Cu16 C85 Cu6 84.9(5)
C86 C85 Cu2 88.0(9)
Cu16 C85 Cu2 91.9(6)
Cu6 C85 Cu2 122.7(6)
C85 C86 C87 177.9(18)
C88B C87 C86 117(3)
C88B C87 C89A 76(3)
C86 C87 C89A 109(2)
C88B C87 C90 119(3)
C86 C87 C90 110.0(13)
C89A C87 C90 122(2)
C88B C87 C88A 34(3)
C86 C87 C88A 107(2)
C89A C87 C88A 109(3)
C90 C87 C88A 98(2)
C88B C87 C89B 110(3)
C86 C87 C89B 107.9(17)
C89A C87 C89B 39(2)
C90 C87 C89B 88.1(13)
C88A C87 C89B 140(2)
C92 C91 Cu11 136.0(16)
C92 C91 Cu3 141.5(17)
Cu11 C91 Cu3 81.0(8)
C92 C91 Cu10 79.6(14)
Cu11 C91 Cu10 136.1(10)
Cu3 C91 Cu10 75.6(5)
C91 C92 C93 168(3)
C91 C92 Cu10 67.8(12)
C93 C92 Cu10 124(2)
C94 C93 C92 111(4)
C94 C93 C96 109(4)
C92 C93 C96 111(3)
C94 C93 C95 110(4)
C92 C93 C95 111(3)
C96 C93 C95 105(4)
C98 C97 Cu32 163.5(13)
C98 C97 Cu23 82.5(11)
Cu32 C97 Cu23 81.0(5)
C98 C97 Cu18 123.2(12)
Cu32 C97 Cu18 71.0(5)
Cu23 C97 Cu18 136.6(7)
C98 C97 Cu24 105.3(11)
Cu32 C97 Cu24 75.8(5)
Cu23 C97 Cu24 98.2(5)
Cu18 C97 Cu24 106.0(6)
C97 C98 C99 166.9(16)
C97 C98 Cu23 67.3(9)
C99 C98 Cu23 125.2(10)
C101 C99 C102 112(2)
C101 C99 C98 108.4(15)
C102 C99 C98 107.4(17)
C101 C99 C100 106(2)
C102 C99 C100 114(2)
C98 C99 C100 109.0(18)
C104 C103 Cu23 153.3(17)
C104 C103 Cu30 128.0(16)
Cu23 C103 Cu30 78.3(5)
C104 C103 Cu22 95.3(15)
Cu23 C103 Cu22 97.0(7)
Cu30 C103 Cu22 74.2(5)
C103 C104 C105 176(3)
C104 C105 C106 107(2)
C104 C105 C107 106(4)
C106 C105 C107 92(3)
C104 C105 C108 108(3)
C106 C105 C108 124(4)
C107 C105 C108 118(4)
C104 C105 C208 113(2)
C106 C105 C208 92(3)
C107 C105 C208 137(4)
C108 C105 C208 34(2)
C104 C105 C207 107(3)
C106 C105 C207 121(3)
C107 C105 C207 33(3)
C108 C105 C207 87(3)
C208 C105 C207 115(3)
C110 C109 Cu29 139.6(17)
C110 C109 Cu22 144.0(17)
Cu29 C109 Cu22 75.6(5)
C110 C109 Cu30 94.7(14)
Cu29 C109 Cu30 106.0(7)
Cu22 C109 Cu30 76.5(5)
C109 C110 C111 177(2)
C109 C110 Cu30 57.3(11)
C111 C110 Cu30 121.9(15)
C213 C111 C114 113(3)
C213 C111 C212 107(3)
C114 C111 C212 113(3)
C213 C111 C110 111(3)
C114 C111 C110 109(2)
C212 C111 C110 103(3)
C213 C111 C112 76(3)
C114 C111 C112 141(4)
C212 C111 C112 35(3)
C110 C111 C112 102(3)
C116 C115 Cu28 160.4(15)
C116 C115 Cu29 80.0(12)
Cu28 C115 Cu29 81.1(5)
C116 C115 Cu34 119.0(13)
Cu28 C115 Cu34 77.4(5)
Cu29 C115 Cu34 128.9(7)
C115 C116 C117 172(2)
C115 C116 Cu29 67.5(10)
C117 C116 Cu29 120.2(15)
C116 C117 C120 113.2(15)
C116 C117 C118 105.1(19)
C120 C117 C118 117(2)
C116 C117 C119 110.3(18)
C120 C117 C119 105(2)
C118 C117 C119 106.2(17)
C122 C121 Cu21 150.9(14)
C122 C121 Cu20 121.2(14)
Cu21 C121 Cu20 87.6(7)
C122 C121 Cu34 74.0(10)
Cu21 C121 Cu34 100.1(8)
Cu20 C121 Cu34 97.9(6)
C121 C122 C123 161.8(18)
C121 C122 Cu34 70.8(10)
C123 C122 Cu34 127.4(13)
C226 C123 C124 101(3)
C226 C123 C122 109(3)
C124 C123 C122 109(2)
C226 C123 C126 33(3)
C124 C123 C126 130(4)
C122 C123 C126 106(3)
C226 C123 C125 120(3)
C124 C123 C125 111(2)
C122 C123 C125 107(2)
C126 C123 C125 91.2(18)
C128 C127 Cu19 145.6(14)
C128 C127 Cu20 130.0(14)
Cu19 C127 Cu20 84.3(6)
C128 C127 Cu27 109.1(13)
Cu19 C127 Cu27 79.7(6)
Cu20 C127 Cu27 75.0(5)
C127 C128 C129 177(2)
C130 C129 C131 107(3)
C130 C129 C128 110(3)
C131 C129 C128 108(3)
C130 C129 C132 127(3)
C131 C129 C132 95(2)
C128 C129 C132 108(2)
C130 C129 C231 61(3)
C131 C129 C231 54(3)
C128 C129 C231 98(3)
C132 C129 C231 145(4)
C130 C129 C230 37(3)
C131 C129 C230 140(4)
C128 C129 C230 103(3)
C132 C129 C230 98(3)
C231 C129 C230 98(4)
C134 C133 Cu28 136.2(13)
C134 C133 Cu20 145.7(15)
Cu28 C133 Cu20 77.5(5)
C134 C133 Cu27 79.6(10)
Cu28 C133 Cu27 133.8(8)
Cu20 C133 Cu27 76.7(5)
C133 C134 C135 168.6(15)
C133 C134 Cu27 68.2(9)
C135 C134 Cu27 122.5(10)
C134 C135 C138 109.8(16)
C134 C135 C136 105.3(15)
C138 C135 C136 111.2(18)
C134 C135 C137 105.7(15)
C138 C135 C137 111.9(18)
C136 C135 C137 112.6(17)
C140 C139 Cu26 138.0(14)
C140 C139 Cu27 141.9(15)
Cu26 C139 Cu27 79.9(5)
C139 C140 C141 175(2)
C242 C141 C243 107(4)
C242 C141 C142 51(3)
C243 C141 C142 132(3)
C242 C141 C140 111(3)
C243 C141 C140 115(2)
C142 C141 C140 113(2)
C242 C141 C143 142(3)
C243 C141 C143 48(3)
C142 C141 C143 121(3)
C140 C141 C143 105.5(19)
C242 C141 C244 106(4)
C243 C141 C244 115(4)
C142 C141 C244 56(3)
C140 C141 C244 103(3)
C143 C141 C244 73(3)
C242 C141 C144 63(3)
C243 C141 C144 50(3)
C142 C141 C144 110(3)
C140 C141 C144 109(2)
C143 C141 C144 98(3)
C244 C141 C144 148(3)
C146 C145 Cu32 145.8(11)
C146 C145 Cu25 133.9(11)
Cu32 C145 Cu25 79.5(5)
C146 C145 Cu26 80.5(9)
Cu32 C145 Cu26 79.0(5)
Cu25 C145 Cu26 131.5(7)
C145 C146 C147 167.5(16)
C145 C146 Cu26 66.1(8)
C147 C146 Cu26 125.0(11)
C146 C147 C148 112.6(16)
C146 C147 C149 109.4(15)
C148 C147 C149 111.3(18)
C146 C147 C150 105.3(14)
C148 C147 C150 107.8(18)
C149 C147 C150 110.3(18)
C152 C151 Cu18 175.8(17)
C152 C151 Cu31 88.6(13)
Cu18 C151 Cu31 87.4(6)
C151 C152 C153 165(2)
C151 C152 Cu31 60.2(11)
C153 C152 Cu31 132.7(14)
C154 C153 C152 113.5(19)
C154 C153 C156 93(3)
C152 C153 C156 109(3)
C154 C153 C256 126(3)
C152 C153 C256 107(2)
C156 C153 C256 38(2)
C154 C153 C155 107(2)
C152 C153 C155 107.3(19)
C156 C153 C155 126(3)
C256 C153 C155 93(2)
C158 C157 Cu24 174.1(14)
C158 C157 Cu31 79.9(11)
Cu24 C157 Cu31 106.0(7)
C157 C158 C159 169.8(17)
C157 C158 Cu31 66.0(10)
C159 C158 Cu31 124.1(12)
C160 C159 C161 101(3)
C160 C159 C162 118(3)
C161 C159 C162 109(2)
C160 C159 C158 106(2)
C161 C159 C158 111.7(19)
C162 C159 C158 110.2(18)
C160 C159 C260 31(2)
C161 C159 C260 127(3)
C162 C159 C260 91(2)
C158 C159 C260 106(3)
C164 C163 Cu19 135.9(11)
C164 C163 Cu32 141.2(11)
Cu19 C163 Cu32 82.5(4)
C164 C163 Cu18 71.5(9)
Cu19 C163 Cu18 138.8(7)
Cu32 C163 Cu18 73.7(5)
C164 C163 Cu26 114.9(10)
Cu19 C163 Cu26 79.5(4)
Cu32 C163 Cu26 70.5(3)
Cu18 C163 Cu26 121.2(5)
C163 C164 C165 161.0(15)
C163 C164 Cu18 73.6(9)
C165 C164 Cu18 124.0(10)
C166 C165 C167 112.8(18)
C166 C165 C164 108.7(14)
C167 C165 C164 109.7(15)
C166 C165 C168 111.1(19)
C167 C165 C168 110.1(17)
C164 C165 C168 104.1(15)
C170 C169 Cu33 170.4(13)
C170 C169 Cu19 91.1(9)
Cu33 C169 Cu19 89.6(5)
C170 C169 Cu23 103.7(10)
Cu33 C169 Cu23 83.8(5)
Cu19 C169 Cu23 122.9(6)
C170 C169 Cu21 97.0(10)
Cu33 C169 Cu21 73.9(5)
Cu19 C169 Cu21 111.1(5)
Cu23 C169 Cu21 120.8(5)
C169 C170 C171 178.1(17)
C170 C171 C172 109.6(16)
C170 C171 C174 108.9(14)
C172 C171 C174 109(2)
C170 C171 C173 107.5(15)
C172 C171 C173 112(2)
C174 C171 C173 109.7(18)
C176 C175 Cu33 174.0(12)
C176 C175 Cu25 95.4(10)
Cu33 C175 Cu25 78.6(4)
C176 C175 Cu28 105.5(10)
Cu33 C175 Cu28 79.8(5)
Cu25 C175 Cu28 152.1(7)
C176 C175 Cu29 103.0(10)
Cu33 C175 Cu29 81.4(4)
Cu25 C175 Cu29 123.5(6)
Cu28 C175 Cu29 69.8(3)
C175 C176 C177 177.1(17)
C176 C177 C180 108.8(17)
C176 C177 C279 115(3)
C180 C177 C279 130(3)
C176 C177 C280 109(2)
C180 C177 C280 29(2)
C279 C177 C280 111(3)
C176 C177 C179 113(2)
C180 C177 C179 103(2)
C279 C177 C179 39(3)
C280 C177 C179 77(3)
C176 C177 C178 108.8(17)
C180 C177 C178 99(2)
C279 C177 C178 88(3)
C280 C177 C178 124(3)
C179 C177 C178 123(2)
C182 C181 Cu22 167.6(14)
C182 C181 Cu21 97.5(15)
Cu22 C181 Cu21 92.4(6)
C181 C182 C183 174(2)
C181 C182 Cu21 54.6(11)
C183 C182 Cu21 131.5(16)
C186 C183 C185 113(3)
C186 C183 C182 106(2)
C185 C183 C182 108(2)
C186 C183 C184 113(2)
C185 C183 C184 108(3)
C182 C183 C184 108.6(16)
C188 C187 Cu30 143.8(14)
C188 C187 Cu25 133.6(14)
Cu30 C187 Cu25 82.6(6)
C188 C187 Cu24 74.3(10)
Cu30 C187 Cu24 124.9(7)
Cu25 C187 Cu24 77.6(5)
C187 C188 C189 163.1(17)
C187 C188 Cu24 72.7(10)
C189 C188 Cu24 124.1(13)
C188 C189 C290 108(2)
C188 C189 C291 114(2)
C290 C189 C291 110(3)
C188 C189 C191 99(3)
C290 C189 C191 88(3)
C291 C189 C191 34(3)
C188 C189 C190 109(3)
C290 C189 C190 34(2)
C291 C189 C190 133(3)
C191 C189 C190 121(4)
C188 C189 C192 117(4)
C290 C189 C192 128(4)
C291 C189 C192 75(3)
C191 C189 C192 109(4)
C190 C189 C192 103(4)
C188 C189 C292 100(2)
C290 C189 C292 119(3)
C291 C189 C292 105(3)
C191 C189 C292 139(3)
C190 C189 C292 86(3)
C192 C189 C292 31(3)
F3 B1 F2 123(5)
F3 B1 F1 110(3)
F2 B1 F1 110(4)
F3 B1 F4 115(5)
F2 B1 F4 95(3)
F1 B1 F4 101(5)
F5 B2 F8 111(4)
F5 B2 F6 107(4)
F8 B2 F6 103(3)
F5 B2 F7 97(3)
F8 B2 F7 103(4)
F6 B2 F7 135(4)
C19 C20A C21 175(3)
C72A C69A C68 125(5)
C72A C69A C70A 117(4)
C68 C69A C70A 96(3)
C72A C69A C71A 115(4)
C68 C69A C71A 101(3)
C70A C69A C71A 98(3)
C71B C69B C68 120(3)
C71B C69B C70B 127(4)
C68 C69B C70B 103(3)
C71B C69B C72B 108(3)
C68 C69B C72B 95(3)
C70B C69B C72B 98(3)

loop_
_geom_bond_atom_site_label_1
_geom_bond_atom_site_label_2
_geom_bond_distance
Cu1 C61 1.920(15)
Cu1 C26 2.018(16)
Cu1 C25 2.053(14)
Cu1 C31 2.111(14)
Cu1 Cu15 2.457(2)
Cu1 Cu14 2.667(3)
Cu2 C13 1.977(16)
Cu2 C25 2.046(15)
Cu2 C85 2.273(13)
Cu2 Cu15 2.614(2)
Cu2 Cu9 2.711(3)
Cu2 Cu10 2.741(3)
Cu2 Cu3 2.742(3)
Cu2 Cu16 2.984(2)
Cu3 C7 1.993(15)
Cu3 C13 1.998(16)
Cu3 C91 2.017(18)
Cu3 Cu10 2.522(3)
Cu3 Cu11 2.551(3)
Cu3 Cu4 2.694(3)
Cu3 Cu16 2.897(3)
Cu4 C7 1.876(17)
Cu4 C1 1.993(18)
Cu4 C2 2.426(15)
Cu4 Cu16 2.736(3)
Cu4 Cu5 2.791(3)
Cu5 C1 1.869(18)
Cu5 C43 2.087(15)
Cu5 C37 2.102(16)
Cu5 Cu12 2.477(3)
Cu5 C38 2.485(15)
Cu5 Cu13 2.658(3)
Cu5 Cu16 2.975(3)
Cu6 C37 1.941(12)
Cu6 C31 2.121(14)
Cu6 C85 2.192(14)
Cu6 C32 2.210(16)
Cu6 Cu13 2.561(2)
Cu6 Cu15 2.703(2)
Cu6 Cu16 2.745(2)
Cu7 C55 1.874(17)
Cu7 C50 2.108(16)
Cu7 C49 2.189(14)
Cu7 C31 2.360(13)
Cu7 Cu8 2.609(3)
Cu7 Cu15 2.733(3)
Cu8 C49 1.995(14)
Cu8 C67 2.088(15)
Cu8 C79 2.144(14)
Cu8 C80 2.485(14)
Cu8 Cu16 2.543(2)
Cu8 Cu15 2.560(2)
Cu8 Cu13 2.654(2)
Cu9 C19 1.98(2)
Cu9 C67 2.021(16)
Cu9 C68 2.177(19)
Cu9 C25 2.368(13)
Cu9 Cu10 2.497(3)
Cu9 Cu15 2.583(3)
Cu10 C19 1.98(2)
Cu10 C91 2.099(18)
Cu10 C92 2.23(2)
Cu10 C13 2.293(15)
Cu11 C91 1.91(2)
Cu11 C73 1.97(2)
Cu11 C79 2.204(14)
Cu11 Cu17 2.501(3)
Cu11 Cu12 2.609(3)
Cu11 Cu16 2.673(3)
Cu12 C43 1.88(2)
Cu12 C73 2.030(16)
Cu12 C74 2.180(18)
Cu12 C79 2.343(13)
Cu12 Cu16 2.797(2)
Cu13 C49 1.952(13)
Cu13 C37 2.173(13)
Cu13 C43 2.181(15)
Cu13 C44 2.427(15)
Cu14 C61 1.959(16)
Cu14 C55 1.978(17)
Cu14 C56 2.071(18)
Cu14 C62 2.306(16)
Cu15 C31 1.949(17)
Cu15 C67 1.968(15)
Cu15 C25 2.063(14)
Cu15 Cu16 2.871(2)
Cu16 C85 1.857(14)
Cu16 C79 1.929(15)
Cu17 O2 2.036(15)
Cu17 C7 2.073(15)
Cu17 C8 2.096(16)
Cu17 C73 2.104(17)
Cu18 C151 1.904(13)
Cu18 C164 2.049(14)
Cu18 C163 2.073(14)
Cu18 C97 2.190(14)
Cu18 Cu32 2.457(2)
Cu18 Cu31 2.686(3)
Cu19 C127 1.980(17)
Cu19 C163 1.993(12)
Cu19 C169 2.225(12)
Cu19 Cu32 2.646(2)
Cu19 Cu20 2.684(2)
Cu19 Cu27 2.709(2)
Cu19 Cu26 2.831(2)
Cu19 Cu33 2.896(2)
Cu20 C121 2.007(15)
Cu20 C127 2.020(14)
Cu20 C133 2.079(14)
Cu20 Cu28 2.520(2)
Cu20 Cu27 2.598(2)
Cu20 Cu21 2.720(3)
Cu20 Cu33 2.934(2)
Cu21 C121 1.923(19)
Cu21 C181 2.015(15)
Cu21 C182 2.452(17)
Cu21 C169 2.540(14)
Cu21 Cu33 2.704(2)
Cu21 Cu22 2.815(3)
Cu21 Cu34 3.060(3)
Cu22 C181 1.884(17)
Cu22 C109 2.084(15)
Cu22 C103 2.164(17)
Cu22 Cu29 2.486(3)
Cu22 Cu30 2.607(3)
Cu22 Cu33 2.957(2)
Cu23 C103 1.922(16)
Cu23 C97 2.095(13)
Cu23 C169 2.240(13)
Cu23 C98 2.251(14)
Cu23 Cu30 2.582(3)
Cu23 Cu32 2.682(2)
Cu23 Cu33 2.759(2)
Cu24 C157 1.905(16)
Cu24 C187 2.171(14)
Cu24 C188 2.189(15)
Cu24 C97 2.474(15)
Cu24 Cu25 2.616(3)
Cu24 Cu32 2.790(3)
Cu25 C187 2.001(14)
Cu25 C145 2.021(12)
Cu25 C175 2.134(13)
Cu25 Cu32 2.569(2)
Cu25 Cu33 2.570(2)
Cu25 Cu30 2.596(2)
Cu26 C139 1.940(14)
Cu26 C145 2.048(13)
Cu26 C146 2.209(14)
Cu26 C163 2.406(12)
Cu26 Cu27 2.494(3)
Cu26 Cu32 2.572(2)
Cu27 C139 1.945(13)
Cu27 C133 2.110(14)
Cu27 C127 2.236(15)
Cu27 C134 2.235(14)
Cu28 C133 1.943(16)
Cu28 C115 1.948(13)
Cu28 C175 2.277(14)
Cu28 Cu34 2.518(3)
Cu28 Cu29 2.614(3)
Cu28 Cu33 2.702(2)
Cu29 C109 1.967(19)
Cu29 C115 2.071(15)
Cu29 C116 2.208(17)
Cu29 C175 2.293(11)
Cu29 Cu33 2.757(2)
Cu30 C187 1.933(15)
Cu30 C109 2.124(16)
Cu30 C103 2.158(15)
Cu30 C110 2.517(18)
Cu31 C157 1.978(15)
Cu31 C151 1.984(16)
Cu31 C158 2.132(16)
Cu31 C152 2.285(16)
Cu32 C145 1.996(13)
Cu32 C163 2.021(12)
Cu32 C97 2.034(15)
Cu32 Cu33 2.840(2)
Cu33 C169 1.869(12)
Cu33 C175 1.914(12)
Cu34 O1 1.997(16)
Cu34 C121 2.067(15)
Cu34 C115 2.078(15)
Cu34 C122 2.104(16)
F1 B1 1.27(4)
F2 B1 1.19(4)
F3 B1 1.16(3)
F4 B1 1.28(4)
F5 B2 1.09(3)
F5 F7 1.74(3)
F6 B2 1.18(3)
F7 B2 1.23(3)
F8 B2 1.17(4)
O1 C194 1.33(4)
O2 C193 1.59(6)
C1 C2 1.22(2)
C2 C3 1.51(2)
C3 C4A 1.30(10)
C3 C4 1.50(4)
C3 C5 1.55(4)
C3 C6 1.55(3)
C3 C5A 1.59(10)
C3 C6A 1.76(8)
C7 C8 1.29(2)
C8 C9 1.48(3)
C9 C10 1.52(3)
C9 C11 1.52(3)
C9 C12 1.56(3)
C13 C14 1.21(2)
C14 C15 1.49(3)
C15 C16A 1.39(7)
C15 C18B 1.44(5)
C15 C17A 1.530(10)
C15 C18A 1.54(8)
C15 C17B 1.58(5)
C15 C16B 1.59(4)
C19 C20A 1.17(3)
C19 C20B 1.64(4)
C21 C23 1.41(4)
C21 C22 1.47(5)
C21 C24 1.50(5)
C21 C20A 1.53(3)
C21 C22B 1.97(8)
C25 C26 1.244(18)
C26 C27 1.478(19)
C27 C28 1.49(3)
C27 C29 1.54(3)
C27 C30 1.56(3)
C31 C32 1.26(2)
C32 C33 1.53(2)
C33 C35 1.47(3)
C33 C34 1.49(3)
C33 C36 1.56(3)
C37 C38 1.208(18)
C38 C39 1.48(2)
C39 C42 1.51(3)
C39 C41 1.53(3)
C39 C40 1.54(3)
C43 C44 1.23(2)
C44 C45 1.52(2)
C45 C48 1.48(3)
C45 C46 1.51(3)
C45 C47 1.64(4)
C49 C50 1.19(2)
C50 C51 1.54(3)
C51 C52A 1.34(4)
C51 C53A 1.44(3)
C51 C53B 1.524(10)
C51 C54 1.67(3)
C51 C52B 1.89(7)
C55 C56 1.26(2)
C56 C57 1.54(3)
C57 C60B 1.43(4)
C57 C58A 1.48(11)
C57 C59B 1.51(5)
C57 C59A 1.533(10)
C57 C60A 1.535(10)
C57 C58B 1.61(6)
C61 C62 1.23(2)
C62 C63 1.47(2)
C63 C64A 1.47(5)
C63 C65B 1.48(5)
C63 C66B 1.49(6)
C63 C65A 1.50(4)
C63 C66A 1.60(5)
C63 C64B 1.70(6)
C67 C68 1.21(2)
C68 C69B 1.49(4)
C68 C69A 1.54(4)
C73 C74 1.23(3)
C74 C75 1.37(3)
C75 C77B 1.49(5)
C75 C76 1.55(4)
C75 C77A 1.58(6)
C75 C78 1.62(4)
C79 C80 1.211(19)
C80 C81 1.461(19)
C81 C82B 1.47(6)
C81 C83A 1.48(4)
C81 C84A 1.54(3)
C81 C82A 1.54(4)
C81 C83B 1.55(6)
C81 C84B 1.60(6)
C85 C86 1.236(18)
C86 C87 1.434(19)
C87 C88B 1.33(6)
C87 C89A 1.47(5)
C87 C90 1.526(10)
C87 C88A 1.65(5)
C87 C89B 1.69(3)
C91 C92 1.22(3)
C92 C93 1.46(4)
C93 C94 1.42(5)
C93 C96 1.525(10)
C93 C95 1.56(5)
C97 C98 1.141(18)
C98 C99 1.53(2)
C99 C101 1.49(3)
C99 C102 1.51(3)
C99 C100 1.55(3)
C103 C104 1.17(2)
C104 C105 1.50(3)
C105 C106 1.55(5)
C105 C107 1.57(7)
C105 C108 1.58(6)
C105 C208 1.60(5)
C105 C207 1.64(6)
C109 C110 1.19(2)
C110 C111 1.52(3)
C111 C213 1.32(4)
C111 C114 1.49(3)
C111 C212 1.50(5)
C111 C112 1.60(7)
C115 C116 1.21(2)
C116 C117 1.44(2)
C117 C120 1.53(3)
C117 C118 1.55(3)
C117 C119 1.57(3)
C121 C122 1.26(2)
C122 C123 1.48(3)
C123 C226 1.46(5)
C123 C124 1.47(4)
C123 C126 1.535(10)
C123 C125 1.60(4)
C127 C128 1.18(2)
C128 C129 1.52(3)
C129 C130 1.46(5)
C129 C131 1.48(5)
C129 C132 1.55(4)
C129 C231 1.60(7)
C129 C230 1.71(7)
C133 C134 1.211(19)
C134 C135 1.51(2)
C135 C138 1.52(3)
C135 C136 1.53(3)
C135 C137 1.56(3)
C139 C140 1.24(2)
C140 C141 1.46(2)
C141 C242 1.39(6)
C141 C243 1.42(5)
C141 C142 1.46(4)
C141 C143 1.50(4)
C141 C244 1.54(7)
C141 C144 1.55(5)
C145 C146 1.231(18)
C146 C147 1.453(19)
C147 C148 1.46(3)
C147 C149 1.52(3)
C147 C150 1.57(3)
C151 C152 1.18(2)
C152 C153 1.50(2)
C153 C154 1.49(4)
C153 C156 1.55(5)
C153 C256 1.56(4)
C153 C155 1.56(3)
C157 C158 1.21(2)
C158 C159 1.47(2)
C159 C160 1.44(4)
C159 C161 1.46(3)
C159 C162 1.47(3)
C159 C260 1.66(5)
C163 C164 1.239(16)
C164 C165 1.53(2)
C165 C166 1.47(3)
C165 C167 1.51(2)
C165 C168 1.55(3)
C169 C170 1.225(17)
C170 C171 1.465(18)
C171 C172 1.48(3)
C171 C174 1.51(2)
C171 C173 1.55(3)
C175 C176 1.228(17)
C176 C177 1.421(19)
C177 C180 1.46(3)
C177 C279 1.50(6)
C177 C280 1.52(5)
C177 C179 1.53(4)
C177 C178 1.60(3)
C181 C182 1.16(2)
C182 C183 1.54(3)
C183 C186 1.50(4)
C183 C185 1.52(4)
C183 C184 1.54(3)
C187 C188 1.24(2)
C188 C189 1.47(2)
C189 C290 1.48(4)
C189 C291 1.49(5)
C189 C191 1.52(6)
C189 C190 1.52(6)
C189 C192 1.530(10)
C189 C292 1.78(5)
C69A C72A 1.32(6)
C69A C70A 1.67(6)
C69A C71A 1.69(6)
C69B C71B 1.31(5)
C69B C70B 1.54(5)
C69B C72B 1.83(6)
